data_4518514
loop_
_publ_author_name
'Gunther, S. Olivia'
'Lai, Qingheng'
'Senecal, Todd'
'Huacuja, Rafael'
'Bremer, Sean'
'Pearson, David M.'
'DeMott, Jessica C.'
'Bhuvanesh, Nattamai'
'Ozerov, Oleg V.'
'Klosin, Jerzy'

_publ_section_title
;
 Highly Efficient Carborane-Based Activators for Molecular Olefin
 Polymerization Catalysts
;
_journal_issue 6
_journal_name_full 'ACS Catalysis'
_journal_page_first 3335
_journal_page_last 3342
_journal_paper_doi 10.1021/acscatal.0c04228
_journal_volume 11
_journal_year 2021
_chemical_formula_moiety 'C19 H39 N2 Si Ti, C6 H5 F, C1 H1 B11 Cl11'
_chemical_formula_sum 'C26 H45 B11 Cl11 F N2 Si Ti'
_chemical_formula_weight 989.49
_space_group_crystal_system monoclinic
_space_group_IT_number 14
_space_group_name_Hall '-P 2ybc'
_space_group_name_H-M_alt 'P 1 21/c 1'
_atom_sites_solution_hydrogens geom
_atom_sites_solution_primary dual
_audit_creation_date 2018-10-02
_audit_creation_method
;
Olex2 1.2
(compiled 2018.05.29 svn.r3508 for OlexSys, GUI svn.r5506)
;
_cell_angle_alpha 90
_cell_angle_beta 97.304(2)
_cell_angle_gamma 90
_cell_formula_units_Z 4
_cell_length_a 11.657(2)
_cell_length_b 32.375(6)
_cell_length_c 12.033(2)
_cell_measurement_reflns_used 9857
_cell_measurement_temperature 110.0
_cell_measurement_theta_max 27.468
_cell_measurement_theta_min 2.517
_cell_volume 4504.3(14)
_computing_cell_refinement 'SAINT V8.38A (Bruker AXS, 2016)'
_computing_data_reduction 'SAINT V8.38A (Bruker AXS, 2016)'
_computing_molecular_graphics 'Olex2 (Dolomanov et al., 2009)'
_computing_publication_material 'Olex2 (Dolomanov et al., 2009)'
_computing_structure_refinement 'ShelXL (Sheldrick, 2015)'
_computing_structure_solution 'ShelXT (Sheldrick, 2015)'
_diffrn_ambient_temperature 110.0
_diffrn_measured_fraction_theta_full 0.999
_diffrn_measured_fraction_theta_max 0.999
_diffrn_measurement_device_type 'Bruker APEX-II CCD'
_diffrn_measurement_method '\f and \w scans'
_diffrn_radiation_type MoK\a
_diffrn_radiation_wavelength 0.71073
_diffrn_reflns_av_R_equivalents 0.0399
_diffrn_reflns_av_unetI/netI 0.0167
_diffrn_reflns_Laue_measured_fraction_full 0.999
_diffrn_reflns_Laue_measured_fraction_max 0.999
_diffrn_reflns_limit_h_max 13
_diffrn_reflns_limit_h_min -13
_diffrn_reflns_limit_k_max 38
_diffrn_reflns_limit_k_min -38
_diffrn_reflns_limit_l_max 14
_diffrn_reflns_limit_l_min -14
_diffrn_reflns_number 106732
_diffrn_reflns_point_group_measured_fraction_full 0.999
_diffrn_reflns_point_group_measured_fraction_max 0.999
_diffrn_reflns_theta_full 25.000
_diffrn_reflns_theta_max 25.000
_diffrn_reflns_theta_min 2.516
_diffrn_standards_number 0
_exptl_absorpt_coefficient_mu 0.899
_exptl_absorpt_correction_T_max 0.4915
_exptl_absorpt_correction_T_min 0.3501
_exptl_absorpt_correction_type multi-scan
_exptl_absorpt_process_details
'SADABS-2016/2 (Bruker,2016/2) was used for absorption correction. wR2(int) was 0.1019 before and 0.0514 after correction. The Ratio of minimum to maximum transmission is 0.7123. The \l/2 correction factor is Not present.'
_exptl_crystal_colour yellow
_exptl_crystal_colour_primary yellow
_exptl_crystal_density_diffrn 1.459
_exptl_crystal_description block
_exptl_crystal_F_000 2008
_exptl_crystal_size_max 0.576
_exptl_crystal_size_mid 0.474
_exptl_crystal_size_min 0.228
_refine_diff_density_max 0.353
_refine_diff_density_min -0.404
_refine_diff_density_rms 0.063
_refine_ls_extinction_method none
_refine_ls_goodness_of_fit_ref 1.198
_refine_ls_hydrogen_treatment constr
_refine_ls_matrix_type full
_refine_ls_number_parameters 636
_refine_ls_number_reflns 7922
_refine_ls_number_restraints 126
_refine_ls_restrained_S_all 1.189
_refine_ls_R_factor_all 0.0558
_refine_ls_R_factor_gt 0.0456
_refine_ls_shift/su_max 0.001
_refine_ls_shift/su_mean 0.000
_refine_ls_structure_factor_coef Fsqd
_refine_ls_weighting_details 'w=1/[\s^2^(Fo^2^)+(0.0084P)^2^+10.5692P] where P=(Fo^2^+2Fc^2^)/3'
_refine_ls_weighting_scheme calc
_refine_ls_wR_factor_gt 0.0886
_refine_ls_wR_factor_ref 0.0983
_reflns_Friedel_coverage 0.000
_reflns_number_gt 6912
_reflns_number_total 7922
_reflns_threshold_expression 'I > 2\s(I)'
_cod_data_source_file cs0c04228_si_003.cif
_cod_data_source_block sogwca178
_cod_depositor_comments 'Adding full bibliography for 4518514--4518515.cif.'
_cod_original_cell_volume 4504.4(15)
_cod_database_code 4518514
_shelx_shelxl_version_number 2018/3
_shelx_space_group_comment
;
The symmetry employed for this shelxl refinement is uniquely defined
by the following loop, which should always be used as a source of
symmetry information in preference to the above space-group names.
They are only intended as comments.
;
_shelx_estimated_absorpt_t_max 0.821
_shelx_estimated_absorpt_t_min 0.626
_olex2_refinement_description
;
1. Fixed Uiso
 At 1.2 times of:
  All C(H) groups
 At 1.5 times of:
  All C(H,H,H) groups
2. Uiso/Uaniso restraints and constraints
Uanis(B3) = Uanis(B3A)
Uanis(B2) = Uanis(B2A)
Uanis(B1) = Uanis(B1A)
Uanis(B4) = Uanis(B4A)
Uanis(B5) = Uanis(B5A)
Uanis(B6) = Uanis(B6A)
Uanis(B7) = Uanis(B7A)
Uanis(B8) = Uanis(B8A)
Uanis(B9) = Uanis(B9A)
Uanis(B10) = Uanis(B10A)
Uanis(B11) = Uanis(B11A)
Uanis(C20A) = Uanis(C20)
3. Same fragment restrains
{Cl10, Cl1, Cl2, Cl3, Cl4, Cl5, Cl6, Cl7, Cl8, Cl9, Cl11, C20, B1, B2, B3, B4,
B5, B6, B7, B8, B9, B10, B11} sigma for 1-2: 0.02, 1-3: 0.04
as
{Cl, Cl1A, Cl2A, Cl3A, Cl4A, Cl5A, Cl6A, Cl7A, Cl8A, Cl9A, Cl12, C20A, B1A,
B2A, B3A, B4A, B5A, B6A, B7A, B8A, B9A, B10A, B11A}
4. Others
 Sof(H1S)=Sof(F1S)=Sof(Cl)=Sof(Cl1A)=Sof(Cl2A)=Sof(Cl3A)=Sof(Cl4A)=Sof(Cl5A)=
 Sof(Cl6A)=Sof(Cl7A)=Sof(Cl8A)=Sof(Cl9A)=Sof(Cl12)=Sof(C20A)=Sof(H20A)=Sof(B1A)=
 Sof(B2A)=Sof(B3A)=Sof(B4A)=Sof(B5A)=Sof(B6A)=Sof(B7A)=Sof(B8A)=Sof(B9A)=
 Sof(B10A)=Sof(B11A)=1-FVAR(1)
 Sof(H3S)=Sof(F2S)=Sof(Cl1)=Sof(Cl2)=Sof(Cl3)=Sof(Cl4)=Sof(Cl5)=Sof(Cl6)=
 Sof(Cl7)=Sof(Cl8)=Sof(Cl9)=Sof(Cl10)=Sof(Cl11)=Sof(C20)=Sof(H20)=Sof(B1)=
 Sof(B2)=Sof(B3)=Sof(B4)=Sof(B5)=Sof(B6)=Sof(B7)=Sof(B8)=Sof(B9)=Sof(B10)=
 Sof(B11)=FVAR(1)
5.a Aromatic/amide H refined with riding coordinates:
 C1S(H1S), C2S(H2S), C3S(H3S), C4S(H4S), C5S(H5S), C6S(H6S)
5.b Idealised Me refined as rotating group:
 C6(H6A,H6B,H6C), C7(H7A,H7B,H7C), C8(H8A,H8B,H8C), C9(H9A,H9B,H9C), C10(H10A,
 H10B,H10C), C11(H11A,H11B,H11C), C12(H12A,H12B,H12C), C13(H13A,H13B,H13C),
 C14(H14A,H14B,H14C), C15(H15A,H15B,H15C), C17(H17A,H17B,H17C), C18(H18A,H18B,
 H18C), C19(H19A,H19B,H19C)
5.c Boron cage BH refined with riding coordinates:
 C20(H20), C20A(H20A)
;
_olex2_submission_special_instructions 'No special instructions were received'

loop_
_space_group_symop_operation_xyz
'x, y, z'
'-x, y+1/2, -z+1/2'
'-x, -y, -z'
'x, -y-1/2, z-1/2'

loop_
_atom_site_label
_atom_site_type_symbol
_atom_site_fract_x
_atom_site_fract_y
_atom_site_fract_z
_atom_site_U_iso_or_equiv
_atom_site_adp_type
_atom_site_occupancy
_atom_site_site_symmetry_order
_atom_site_calc_flag
_atom_site_refinement_flags_posn
_atom_site_refinement_flags_adp
_atom_site_refinement_flags_occupancy
_atom_site_disorder_assembly
_atom_site_disorder_group
Ti1 Ti 0.70512(4) 0.34847(2) 0.25051(4) 0.01935(12) Uani 1 1 d . . . . .
Si1 Si 0.60579(7) 0.34799(3) 0.45684(8) 0.02476(19) Uani 1 1 d . . . . .
N1 N 0.5721(2) 0.33036(8) 0.3163(2) 0.0244(6) Uani 1 1 d . . . . .
N2 N 0.6453(2) 0.39528(9) 0.1197(2) 0.0316(6) Uani 1 1 d . . . . .
C1 C 0.7588(2) 0.35905(9) 0.4345(2) 0.0199(6) Uani 1 1 d . . . . .
C2 C 0.8312(2) 0.32614(9) 0.4030(2) 0.0190(6) Uani 1 1 d . . . . .
C3 C 0.9112(2) 0.34300(9) 0.3362(2) 0.0209(6) Uani 1 1 d . . . . .
C4 C 0.8910(3) 0.38623(10) 0.3259(3) 0.0239(7) Uani 1 1 d . . . . .
C5 C 0.7977(3) 0.39625(9) 0.3861(3) 0.0228(6) Uani 1 1 d . . . . .
C6 C 0.8271(3) 0.28123(9) 0.4349(3) 0.0276(7) Uani 1 1 d . . . . .
H6A H 0.748971 0.270456 0.412667 0.041 Uiso 1 1 calc GR . . . .
H6B H 0.847057 0.278390 0.516119 0.041 Uiso 1 1 calc GR . . . .
H6C H 0.882490 0.265635 0.396583 0.041 Uiso 1 1 calc GR . . . .
C7 C 1.0100(3) 0.32032(11) 0.2935(3) 0.0283(7) Uani 1 1 d . . . . .
H7A H 0.988772 0.291287 0.280330 0.042 Uiso 1 1 calc GR . . . .
H7B H 1.078848 0.322035 0.349323 0.042 Uiso 1 1 calc GR . . . .
H7C H 1.026599 0.332938 0.223276 0.042 Uiso 1 1 calc GR . . . .
C8 C 0.9698(3) 0.41565(11) 0.2749(3) 0.0329(8) Uani 1 1 d . . . . .
H8A H 0.979661 0.406333 0.199192 0.049 Uiso 1 1 calc GR . . . .
H8B H 1.045280 0.416389 0.321205 0.049 Uiso 1 1 calc GR . . . .
H8C H 0.935746 0.443368 0.271102 0.049 Uiso 1 1 calc GR . . . .
C9 C 0.7551(3) 0.43961(9) 0.4053(3) 0.0321(8) Uani 1 1 d . . . . .
H9A H 0.800144 0.459534 0.367439 0.048 Uiso 1 1 calc GR . . . .
H9B H 0.764392 0.445495 0.485841 0.048 Uiso 1 1 calc GR . . . .
H9C H 0.673217 0.441818 0.375041 0.048 Uiso 1 1 calc GR . . . .
C10 C 0.5932(3) 0.31048(12) 0.5722(3) 0.0383(9) Uani 1 1 d . . . . .
H10A H 0.511489 0.304255 0.575537 0.057 Uiso 1 1 calc GR . . . .
H10B H 0.627333 0.322472 0.643602 0.057 Uiso 1 1 calc GR . . . .
H10C H 0.634333 0.284979 0.558054 0.057 Uiso 1 1 calc GR . . . .
C11 C 0.5229(3) 0.39457(11) 0.4898(3) 0.0380(8) Uani 1 1 d . . . . .
H11A H 0.568858 0.410656 0.548504 0.057 Uiso 1 1 calc GR . . . .
H11B H 0.450288 0.386039 0.516020 0.057 Uiso 1 1 calc GR . . . .
H11C H 0.505963 0.411553 0.422310 0.057 Uiso 1 1 calc GR . . . .
C12 C 0.7544(3) 0.29960(11) 0.1527(3) 0.0317(8) Uani 1 1 d . . . . .
H12A H 0.765235 0.274550 0.198594 0.048 Uiso 1 1 calc GR . . . .
H12B H 0.827111 0.306586 0.124220 0.048 Uiso 1 1 calc GR . . . .
H12C H 0.694040 0.294800 0.089628 0.048 Uiso 1 1 calc GR . . . .
C13 C 0.5403(3) 0.41648(11) 0.1499(3) 0.0406(9) Uani 1 1 d . . . . .
H13A H 0.481027 0.395894 0.160432 0.061 Uiso 1 1 calc GR . . . .
H13B H 0.510615 0.435479 0.089668 0.061 Uiso 1 1 calc GR . . . .
H13C H 0.560240 0.432033 0.219588 0.061 Uiso 1 1 calc GR . . . .
C14 C 0.6136(4) 0.37453(13) 0.0089(3) 0.0456(10) Uani 1 1 d . . . . .
H14A H 0.682968 0.362510 -0.016318 0.068 Uiso 1 1 calc GR . . . .
H14B H 0.579889 0.394871 -0.046205 0.068 Uiso 1 1 calc GR . . . .
H14C H 0.557031 0.352641 0.016523 0.068 Uiso 1 1 calc GR . . . .
C15 C 0.7313(3) 0.42787(13) 0.1021(4) 0.0486(11) Uani 1 1 d . . . . .
H15A H 0.748281 0.444341 0.170597 0.073 Uiso 1 1 calc GR . . . .
H15B H 0.699720 0.445821 0.040137 0.073 Uiso 1 1 calc GR . . . .
H15C H 0.802656 0.414894 0.084123 0.073 Uiso 1 1 calc GR . . . .
C16 C 0.4690(3) 0.30347(11) 0.2794(3) 0.0358(8) Uani 1 1 d . . . . .
C17 C 0.4944(3) 0.25935(11) 0.3240(4) 0.0465(10) Uani 1 1 d . . . . .
H17A H 0.563248 0.248628 0.294627 0.070 Uiso 1 1 calc GR . . . .
H17B H 0.428157 0.241477 0.299590 0.070 Uiso 1 1 calc GR . . . .
H17C H 0.508132 0.259903 0.406003 0.070 Uiso 1 1 calc GR . . . .
C18 C 0.3629(3) 0.32081(14) 0.3263(4) 0.0543(12) Uani 1 1 d . . . . .
H18A H 0.375832 0.319894 0.408391 0.081 Uiso 1 1 calc GR . . . .
H18B H 0.294846 0.304189 0.299186 0.081 Uiso 1 1 calc GR . . . .
H18C H 0.350173 0.349469 0.301555 0.081 Uiso 1 1 calc GR . . . .
C19 C 0.4432(3) 0.30140(12) 0.1522(3) 0.0449(10) Uani 1 1 d . . . . .
H19A H 0.425354 0.329149 0.122380 0.067 Uiso 1 1 calc GR . . . .
H19B H 0.376841 0.283185 0.131273 0.067 Uiso 1 1 calc GR . . . .
H19C H 0.510881 0.290530 0.121190 0.067 Uiso 1 1 calc GR . . . .
C1S C 0.6358(4) 0.50367(12) 0.6331(3) 0.0425(9) Uani 1 1 d . . . . .
H1S H 0.613532 0.501839 0.554513 0.051 Uiso 0.604(5) 1 calc R . P A 1
C2S C 0.5638(3) 0.48764(11) 0.7054(3) 0.0408(9) Uani 1 1 d . . . . .
H2S H 0.492512 0.474745 0.678270 0.049 Uiso 1 1 calc R . . . .
C3S C 0.6000(3) 0.49121(11) 0.8183(3) 0.0388(9) Uani 1 1 d . . . . .
H3S H 0.552353 0.480391 0.869781 0.047 Uiso 0.396(5) 1 calc R . P A 2
C4S C 0.7022(3) 0.50978(11) 0.8594(3) 0.0413(9) Uani 1 1 d . . . . .
H4S H 0.724667 0.512022 0.937919 0.050 Uiso 1 1 calc R . . . .
C5S C 0.7711(4) 0.52496(12) 0.7857(4) 0.0474(10) Uani 1 1 d . . . . .
H5S H 0.842608 0.537673 0.813046 0.057 Uiso 1 1 calc R . . . .
C6S C 0.7385(4) 0.52209(12) 0.6727(4) 0.0479(10) Uani 1 1 d . . . . .
H6S H 0.786968 0.532861 0.621860 0.057 Uiso 1 1 calc R . . . .
F2S F 0.6014(6) 0.5030(2) 0.5225(5) 0.065(2) Uani 0.396(5) 1 d . . P A 2
Cl1 Cl -0.1992(10) 0.4089(6) 0.7370(17) 0.036(2) Uani 0.396(5) 1 d D . P A 1
Cl2 Cl -0.1250(8) 0.3046(2) 0.7495(7) 0.0502(18) Uani 0.396(5) 1 d D . P A 1
Cl3 Cl 0.1240(9) 0.2891(3) 0.6047(10) 0.0444(18) Uani 0.396(5) 1 d D . P A 1
Cl4 Cl 0.2010(6) 0.38671(18) 0.5038(5) 0.0423(11) Uani 0.396(5) 1 d D . P A 1
Cl5 Cl 0.0064(7) 0.4627(2) 0.5834(4) 0.0328(11) Uani 0.396(5) 1 d D . P A 1
Cl6 Cl -0.0396(5) 0.36830(17) 0.9987(3) 0.0547(11) Uani 0.396(5) 1 d D . P A 1
Cl7 Cl 0.1651(10) 0.2908(3) 0.9137(10) 0.066(3) Uani 0.396(5) 1 d D . P A 1
Cl8 Cl 0.3736(9) 0.3461(5) 0.7653(12) 0.058(3) Uani 0.396(5) 1 d D . P A 1
Cl9 Cl 0.2940(4) 0.45549(15) 0.7480(5) 0.0509(12) Uani 0.396(5) 1 d D . P A 1
Cl10 Cl 0.0440(4) 0.46998(11) 0.8954(4) 0.0407(9) Uani 0.396(5) 1 d D . P A 1
Cl11 Cl 0.2649(9) 0.3949(3) 1.0030(6) 0.054(2) Uani 0.396(5) 1 d D . P A 1
F1S F 0.5377(3) 0.47887(12) 0.8955(3) 0.0498(12) Uani 0.604(5) 1 d . . P A 1
C20 C 0.0069(10) 0.3711(3) 0.6428(10) 0.0197(7) Uani 0.396(5) 1 d D . P A 1
H20 H -0.051308 0.365688 0.562608 0.024 Uiso 0.396(5) 1 calc R . P A 1
B1 B -0.0512(9) 0.3950(4) 0.7508(10) 0.0209(11) Uani 0.396(5) 1 d D . P A 1
B2 B -0.0136(10) 0.3414(3) 0.7565(10) 0.0231(10) Uani 0.396(5) 1 d D . P A 1
B3 B 0.1098(11) 0.3340(3) 0.6847(10) 0.0258(10) Uani 0.396(5) 1 d D . P A 1
B4 B 0.1491(11) 0.3833(4) 0.6346(9) 0.0292(14) Uani 0.396(5) 1 d D . P A 1
B5 B 0.0488(10) 0.4210(3) 0.6742(10) 0.0244(14) Uani 0.396(5) 1 d D . P A 1
B6 B 0.0259(10) 0.3737(4) 0.8739(9) 0.0253(14) Uani 0.396(5) 1 d D . P A 1
B7 B 0.1262(10) 0.3358(3) 0.8333(9) 0.0242(9) Uani 0.396(5) 1 d D . P A 1
B8 B 0.2269(9) 0.3622(3) 0.7580(10) 0.0274(11) Uani 0.396(5) 1 d D . P A 1
B9 B 0.1887(9) 0.4159(3) 0.7520(10) 0.0305(18) Uani 0.396(5) 1 d D . P A 1
B10 B 0.0653(10) 0.4233(3) 0.8228(10) 0.0257(18) Uani 0.396(5) 1 d D . P A 1
B11 B 0.1740(10) 0.3866(3) 0.8751(9) 0.0246(13) Uani 0.396(5) 1 d D . P A 1
Cl Cl 0.0110(3) 0.45692(10) 0.9355(3) 0.0514(8) Uani 0.604(5) 1 d D . P A 2
Cl1A Cl -0.2045(6) 0.4005(4) 0.7391(11) 0.0370(17) Uani 0.604(5) 1 d D . P A 2
Cl2A Cl -0.1079(4) 0.29631(16) 0.7252(5) 0.0459(11) Uani 0.604(5) 1 d D . P A 2
Cl3A Cl 0.1527(7) 0.2967(2) 0.5933(6) 0.0583(17) Uani 0.604(5) 1 d D . P A 2
Cl4A Cl 0.2140(4) 0.40213(16) 0.5315(4) 0.0641(12) Uani 0.604(5) 1 d D . P A 2
Cl5A Cl -0.0027(5) 0.46556(16) 0.6228(4) 0.0452(10) Uani 0.604(5) 1 d D . P A 2
Cl6A Cl -0.0517(2) 0.34801(12) 0.9934(2) 0.0458(7) Uani 0.604(5) 1 d D . P A 2
Cl7A Cl 0.1744(4) 0.2846(2) 0.9032(6) 0.0367(8) Uani 0.604(5) 1 d D . P A 2
Cl8A Cl 0.3807(5) 0.3528(3) 0.7767(7) 0.0477(14) Uani 0.604(5) 1 d D . P A 2
Cl9A Cl 0.2773(3) 0.45986(10) 0.8033(3) 0.0582(9) Uani 0.604(5) 1 d D . P A 2
Cl12 Cl 0.2462(5) 0.38614(18) 1.0302(4) 0.0412(9) Uani 0.604(5) 1 d D . P A 2
C20A C 0.0152(7) 0.3722(2) 0.6499(7) 0.0197(7) Uani 0.604(5) 1 d D . P A 2
H20A H -0.037130 0.369169 0.565563 0.024 Uiso 0.604(5) 1 calc R . P A 2
B1A B -0.0551(6) 0.3884(2) 0.7595(7) 0.0209(11) Uani 0.604(5) 1 d D . P A 2
B2A B -0.0056(7) 0.3363(2) 0.7499(7) 0.0231(10) Uani 0.604(5) 1 d D . P A 2
B3A B 0.1241(7) 0.3367(2) 0.6853(7) 0.0258(10) Uani 0.604(5) 1 d D . P A 2
B4A B 0.1553(7) 0.3893(2) 0.6551(6) 0.0292(14) Uani 0.604(5) 1 d D . P A 2
B5A B 0.0447(7) 0.4213(2) 0.7004(6) 0.0244(14) Uani 0.604(5) 1 d D . P A 2
B6A B 0.0197(7) 0.3634(2) 0.8783(6) 0.0253(14) Uani 0.604(5) 1 d D . P A 2
B7A B 0.1319(7) 0.3314(2) 0.8329(6) 0.0242(9) Uani 0.604(5) 1 d D . P A 2
B8A B 0.2310(6) 0.3646(2) 0.7746(7) 0.0274(11) Uani 0.604(5) 1 d D . P A 2
B9A B 0.1809(6) 0.4167(2) 0.7849(7) 0.0305(18) Uani 0.604(5) 1 d D . P A 2
B10A B 0.0505(7) 0.4161(2) 0.8483(6) 0.0257(18) Uani 0.604(5) 1 d D . P A 2
B11A B 0.1657(6) 0.3808(2) 0.8947(6) 0.0246(13) Uani 0.604(5) 1 d D . P A 2

loop_
_atom_site_aniso_label
_atom_site_aniso_U_11
_atom_site_aniso_U_22
_atom_site_aniso_U_33
_atom_site_aniso_U_23
_atom_site_aniso_U_13
_atom_site_aniso_U_12
Ti1 0.0186(3) 0.0180(3) 0.0208(3) 0.0010(2) -0.0001(2) 0.0012(2)
Si1 0.0211(4) 0.0236(4) 0.0311(5) -0.0003(4) 0.0090(4) -0.0001(3)
N1 0.0186(13) 0.0190(13) 0.0353(15) 0.0004(11) 0.0024(11) -0.0018(10)
N2 0.0243(14) 0.0323(16) 0.0362(16) 0.0122(13) -0.0044(12) 0.0039(12)
C1 0.0183(14) 0.0212(15) 0.0197(15) -0.0038(12) 0.0005(12) -0.0017(12)
C2 0.0182(14) 0.0220(15) 0.0159(14) -0.0003(12) -0.0011(11) 0.0011(12)
C3 0.0187(15) 0.0260(16) 0.0167(14) -0.0016(12) -0.0025(12) 0.0017(12)
C4 0.0215(15) 0.0269(17) 0.0223(15) 0.0002(13) -0.0006(12) -0.0013(13)
C5 0.0196(15) 0.0194(15) 0.0281(16) -0.0021(13) -0.0014(12) -0.0016(12)
C6 0.0331(18) 0.0227(16) 0.0260(17) 0.0024(13) -0.0004(14) 0.0054(14)
C7 0.0211(16) 0.041(2) 0.0226(16) -0.0013(14) 0.0014(13) 0.0092(14)
C8 0.0247(17) 0.038(2) 0.0361(19) 0.0066(16) 0.0048(14) -0.0080(15)
C9 0.0298(18) 0.0183(16) 0.048(2) -0.0057(15) 0.0043(15) -0.0023(13)
C10 0.036(2) 0.044(2) 0.038(2) 0.0068(17) 0.0150(16) -0.0014(16)
C11 0.0297(19) 0.037(2) 0.050(2) -0.0071(17) 0.0148(16) 0.0040(15)
C12 0.0312(18) 0.0352(19) 0.0270(17) -0.0071(14) -0.0029(14) 0.0056(15)
C13 0.0308(19) 0.034(2) 0.055(2) 0.0086(17) -0.0055(17) 0.0106(15)
C14 0.049(2) 0.053(2) 0.032(2) 0.0106(18) -0.0076(17) 0.0087(19)
C15 0.039(2) 0.050(2) 0.054(2) 0.031(2) -0.0061(18) -0.0064(18)
C16 0.0243(17) 0.0319(19) 0.050(2) -0.0028(16) 0.0005(16) -0.0095(15)
C17 0.045(2) 0.030(2) 0.064(3) 0.0009(18) 0.005(2) -0.0162(17)
C18 0.0215(19) 0.059(3) 0.083(3) -0.014(2) 0.011(2) -0.0114(18)
C19 0.032(2) 0.040(2) 0.058(3) -0.0083(19) -0.0109(18) -0.0077(17)
C1S 0.053(2) 0.037(2) 0.036(2) -0.0045(17) 0.0000(18) 0.0170(18)
C2S 0.037(2) 0.035(2) 0.048(2) -0.0036(17) -0.0046(17) 0.0054(16)
C3S 0.040(2) 0.035(2) 0.041(2) 0.0067(17) 0.0055(17) 0.0095(17)
C4S 0.050(2) 0.032(2) 0.039(2) -0.0006(16) -0.0058(18) 0.0027(17)
C5S 0.047(2) 0.034(2) 0.060(3) 0.0004(19) 0.001(2) -0.0062(18)
C6S 0.052(2) 0.035(2) 0.059(3) 0.0073(19) 0.014(2) 0.0000(18)
F2S 0.078(5) 0.070(5) 0.044(4) -0.012(3) -0.005(3) 0.020(4)
Cl1 0.026(3) 0.048(5) 0.037(3) -0.011(3) 0.007(2) 0.006(2)
Cl2 0.067(3) 0.030(3) 0.053(3) 0.010(2) 0.007(2) -0.026(2)
Cl3 0.063(4) 0.0259(17) 0.040(3) -0.0193(18) -0.009(2) 0.020(2)
Cl4 0.0273(19) 0.067(3) 0.035(2) 0.0131(16) 0.0154(16) 0.0119(18)
Cl5 0.0304(16) 0.0235(15) 0.042(3) 0.018(2) -0.005(2) -0.0019(11)
Cl6 0.084(3) 0.063(3) 0.0203(14) 0.0046(19) 0.0194(14) 0.006(2)
Cl7 0.117(6) 0.030(3) 0.043(4) 0.015(3) -0.024(3) 0.011(2)
Cl8 0.039(3) 0.048(3) 0.082(5) 0.001(2) -0.010(2) 0.024(2)
Cl9 0.0246(15) 0.0343(16) 0.090(3) 0.008(2) -0.009(2) -0.0102(11)
Cl10 0.0471(19) 0.0264(16) 0.044(2) -0.0189(13) -0.0129(14) 0.0101(13)
Cl11 0.062(4) 0.046(4) 0.043(4) -0.018(2) -0.033(3) 0.022(3)
F1S 0.035(2) 0.066(3) 0.047(2) 0.0180(19) 0.0006(17) -0.0147(18)
C20 0.0218(18) 0.0192(15) 0.0180(17) 0.0035(13) 0.0023(14) 0.0026(13)
B1 0.0214(18) 0.022(3) 0.019(2) -0.0025(19) 0.0021(15) -0.0013(18)
B2 0.033(2) 0.017(2) 0.0183(19) 0.0029(16) 0.0004(16) -0.0047(18)
B3 0.033(3) 0.026(2) 0.0182(17) -0.0009(15) 0.0006(17) 0.0081(18)
B4 0.020(2) 0.038(3) 0.030(3) 0.015(3) 0.003(2) 0.005(2)
B5 0.0178(18) 0.0193(19) 0.034(4) 0.007(2) -0.004(2) -0.0019(15)
B6 0.033(2) 0.027(4) 0.0163(19) 0.001(2) 0.0028(16) -0.001(3)
B7 0.033(2) 0.016(2) 0.0213(18) 0.0003(16) -0.0022(15) 0.0061(17)
B8 0.027(2) 0.028(2) 0.026(3) 0.0015(19) -0.0007(19) 0.0069(16)
B9 0.022(2) 0.020(2) 0.046(5) 0.007(3) -0.008(3) -0.0009(17)
B10 0.025(3) 0.019(3) 0.030(4) -0.007(3) -0.007(3) 0.004(2)
B11 0.027(2) 0.019(3) 0.025(3) -0.003(2) -0.006(2) 0.0030(19)
Cl 0.0507(14) 0.0412(14) 0.0555(16) -0.0294(12) -0.0193(11) 0.0231(11)
Cl1A 0.0165(13) 0.059(5) 0.0344(16) -0.006(2) 0.0002(11) 0.0045(16)
Cl2A 0.0534(19) 0.0290(18) 0.049(2) 0.0067(13) -0.0184(16) -0.0225(14)
Cl3A 0.074(4) 0.071(4) 0.0262(13) -0.021(2) -0.0076(19) 0.041(2)
Cl4A 0.0313(13) 0.116(4) 0.048(2) 0.048(2) 0.0177(15) 0.011(2)
Cl5A 0.0338(14) 0.0288(13) 0.068(3) 0.0255(19) -0.0139(19) -0.0018(9)
Cl6A 0.0434(10) 0.0749(19) 0.0211(9) 0.0114(13) 0.0121(7) 0.0032(13)
Cl7A 0.0500(16) 0.0213(16) 0.0352(15) 0.0106(13) -0.0078(11) 0.0022(12)
Cl8A 0.0195(14) 0.072(4) 0.0525(18) 0.019(2) 0.0073(14) 0.0186(15)
Cl9A 0.0355(13) 0.0362(13) 0.095(2) 0.0202(16) -0.0211(15) -0.0195(10)
Cl12 0.0450(15) 0.039(2) 0.0332(18) -0.0132(13) -0.0203(13) 0.0110(12)
C20A 0.0218(18) 0.0192(15) 0.0180(17) 0.0035(13) 0.0023(14) 0.0026(13)
B1A 0.0214(18) 0.022(3) 0.019(2) -0.0025(19) 0.0021(15) -0.0013(18)
B2A 0.033(2) 0.017(2) 0.0183(19) 0.0029(16) 0.0004(16) -0.0047(18)
B3A 0.033(3) 0.026(2) 0.0182(17) -0.0009(15) 0.0006(17) 0.0081(18)
B4A 0.020(2) 0.038(3) 0.030(3) 0.015(3) 0.003(2) 0.005(2)
B5A 0.0178(18) 0.0193(19) 0.034(4) 0.007(2) -0.004(2) -0.0019(15)
B6A 0.033(2) 0.027(4) 0.0163(19) 0.001(2) 0.0028(16) -0.001(3)
B7A 0.033(2) 0.016(2) 0.0213(18) 0.0003(16) -0.0022(15) 0.0061(17)
B8A 0.027(2) 0.028(2) 0.026(3) 0.0015(19) -0.0007(19) 0.0069(16)
B9A 0.022(2) 0.020(2) 0.046(5) 0.007(3) -0.008(3) -0.0009(17)
B10A 0.025(3) 0.019(3) 0.030(4) -0.007(3) -0.007(3) 0.004(2)
B11A 0.027(2) 0.019(3) 0.025(3) -0.003(2) -0.006(2) 0.0030(19)

loop_
_atom_type_symbol
_atom_type_description
_atom_type_scat_dispersion_real
_atom_type_scat_dispersion_imag
_atom_type_scat_source
C C 0.0033 0.0016 'International Tables Vol C Tables 4.2.6.8 and 6.1.1.4'
H H 0.0000 0.0000 'International Tables Vol C Tables 4.2.6.8 and 6.1.1.4'
B B 0.0013 0.0007 'International Tables Vol C Tables 4.2.6.8 and 6.1.1.4'
Cl Cl 0.1484 0.1585 'International Tables Vol C Tables 4.2.6.8 and 6.1.1.4'
F F 0.0171 0.0103 'International Tables Vol C Tables 4.2.6.8 and 6.1.1.4'
N N 0.0061 0.0033 'International Tables Vol C Tables 4.2.6.8 and 6.1.1.4'
Si Si 0.0817 0.0704 'International Tables Vol C Tables 4.2.6.8 and 6.1.1.4'
Ti Ti 0.2776 0.4457 'International Tables Vol C Tables 4.2.6.8 and 6.1.1.4'

loop_
_geom_angle_atom_site_label_1
_geom_angle_atom_site_label_2
_geom_angle_atom_site_label_3
_geom_angle
_geom_angle_site_symmetry_1
_geom_angle_site_symmetry_3
_geom_angle_publ_flag
N1 Ti1 Si1 37.43(8) . . ?
N1 Ti1 N2 107.54(11) . . ?
N1 Ti1 C1 77.24(11) . . ?
N1 Ti1 C2 92.45(11) . . ?
N1 Ti1 C3 126.38(11) . . ?
N1 Ti1 C4 133.92(11) . . ?
N1 Ti1 C5 103.48(11) . . ?
N1 Ti1 C12 107.13(13) . . ?
N2 Ti1 Si1 119.30(8) . . ?
N2 Ti1 C1 127.85(11) . . ?
N2 Ti1 C2 151.70(10) . . ?
N2 Ti1 C3 122.51(10) . . ?
N2 Ti1 C4 95.76(10) . . ?
N2 Ti1 C5 96.59(11) . . ?
C1 Ti1 Si1 40.68(8) . . ?
C1 Ti1 C2 36.72(10) . . ?
C1 Ti1 C3 58.09(10) . . ?
C1 Ti1 C4 57.30(10) . . ?
C1 Ti1 C5 35.77(10) . . ?
C2 Ti1 Si1 66.31(7) . . ?
C2 Ti1 C3 33.93(10) . . ?
C2 Ti1 C4 56.17(10) . . ?
C2 Ti1 C5 58.52(10) . . ?
C3 Ti1 Si1 96.61(7) . . ?
C3 Ti1 C4 32.69(10) . . ?
C4 Ti1 Si1 96.49(7) . . ?
C5 Ti1 Si1 67.15(8) . . ?
C5 Ti1 C3 55.92(10) . . ?
C5 Ti1 C4 33.12(10) . . ?
C12 Ti1 Si1 130.65(10) . . ?
C12 Ti1 N2 101.56(12) . . ?
C12 Ti1 C1 127.29(12) . . ?
C12 Ti1 C2 91.00(12) . . ?
C12 Ti1 C3 81.97(11) . . ?
C12 Ti1 C4 106.26(12) . . ?
C12 Ti1 C5 137.39(12) . . ?
N1 Si1 Ti1 40.95(8) . . ?
N1 Si1 C1 91.37(12) . . ?
N1 Si1 C10 118.01(15) . . ?
N1 Si1 C11 113.85(15) . . ?
C1 Si1 Ti1 51.53(9) . . ?
C10 Si1 Ti1 136.57(12) . . ?
C10 Si1 C1 113.46(15) . . ?
C11 Si1 Ti1 117.23(13) . . ?
C11 Si1 C1 113.93(15) . . ?
C11 Si1 C10 106.10(17) . . ?
Si1 N1 Ti1 101.62(12) . . ?
C16 N1 Ti1 135.4(2) . . ?
C16 N1 Si1 122.5(2) . . ?
C13 N2 Ti1 109.5(2) . . ?
C13 N2 C14 107.9(3) . . ?
C13 N2 C15 107.3(3) . . ?
C14 N2 Ti1 110.1(2) . . ?
C15 N2 Ti1 115.2(2) . . ?
C15 N2 C14 106.6(3) . . ?
Si1 C1 Ti1 87.79(11) . . ?
C2 C1 Ti1 74.21(16) . . ?
C2 C1 Si1 119.9(2) . . ?
C5 C1 Ti1 77.98(17) . . ?
C5 C1 Si1 125.1(2) . . ?
C5 C1 C2 106.8(2) . . ?
C1 C2 Ti1 69.07(16) . . ?
C1 C2 C6 127.5(3) . . ?
C3 C2 Ti1 80.03(17) . . ?
C3 C2 C1 108.3(3) . . ?
C3 C2 C6 124.2(3) . . ?
C6 C2 Ti1 117.7(2) . . ?
C2 C3 Ti1 66.04(16) . . ?
C2 C3 C4 108.4(3) . . ?
C2 C3 C7 126.3(3) . . ?
C4 C3 Ti1 75.81(17) . . ?
C4 C3 C7 125.0(3) . . ?
C7 C3 Ti1 129.0(2) . . ?
C3 C4 Ti1 71.50(17) . . ?
C3 C4 C8 123.7(3) . . ?
C5 C4 Ti1 67.64(16) . . ?
C5 C4 C3 108.0(3) . . ?
C5 C4 C8 127.6(3) . . ?
C8 C4 Ti1 133.8(2) . . ?
C1 C5 Ti1 66.25(16) . . ?
C1 C5 C9 126.1(3) . . ?
C4 C5 Ti1 79.24(18) . . ?
C4 C5 C1 108.5(3) . . ?
C4 C5 C9 125.2(3) . . ?
C9 C5 Ti1 124.9(2) . . ?
C2 C6 H6A 109.5 . . ?
C2 C6 H6B 109.5 . . ?
C2 C6 H6C 109.5 . . ?
H6A C6 H6B 109.5 . . ?
H6A C6 H6C 109.5 . . ?
H6B C6 H6C 109.5 . . ?
C3 C7 H7A 109.5 . . ?
C3 C7 H7B 109.5 . . ?
C3 C7 H7C 109.5 . . ?
H7A C7 H7B 109.5 . . ?
H7A C7 H7C 109.5 . . ?
H7B C7 H7C 109.5 . . ?
C4 C8 H8A 109.5 . . ?
C4 C8 H8B 109.5 . . ?
C4 C8 H8C 109.5 . . ?
H8A C8 H8B 109.5 . . ?
H8A C8 H8C 109.5 . . ?
H8B C8 H8C 109.5 . . ?
C5 C9 H9A 109.5 . . ?
C5 C9 H9B 109.5 . . ?
C5 C9 H9C 109.5 . . ?
H9A C9 H9B 109.5 . . ?
H9A C9 H9C 109.5 . . ?
H9B C9 H9C 109.5 . . ?
Si1 C10 H10A 109.5 . . ?
Si1 C10 H10B 109.5 . . ?
Si1 C10 H10C 109.5 . . ?
H10A C10 H10B 109.5 . . ?
H10A C10 H10C 109.5 . . ?
H10B C10 H10C 109.5 . . ?
Si1 C11 H11A 109.5 . . ?
Si1 C11 H11B 109.5 . . ?
Si1 C11 H11C 109.5 . . ?
H11A C11 H11B 109.5 . . ?
H11A C11 H11C 109.5 . . ?
H11B C11 H11C 109.5 . . ?
Ti1 C12 H12A 109.5 . . ?
Ti1 C12 H12B 109.5 . . ?
Ti1 C12 H12C 109.5 . . ?
H12A C12 H12B 109.5 . . ?
H12A C12 H12C 109.5 . . ?
H12B C12 H12C 109.5 . . ?
N2 C13 H13A 109.5 . . ?
N2 C13 H13B 109.5 . . ?
N2 C13 H13C 109.5 . . ?
H13A C13 H13B 109.5 . . ?
H13A C13 H13C 109.5 . . ?
H13B C13 H13C 109.5 . . ?
N2 C14 H14A 109.5 . . ?
N2 C14 H14B 109.5 . . ?
N2 C14 H14C 109.5 . . ?
H14A C14 H14B 109.5 . . ?
H14A C14 H14C 109.5 . . ?
H14B C14 H14C 109.5 . . ?
N2 C15 H15A 109.5 . . ?
N2 C15 H15B 109.5 . . ?
N2 C15 H15C 109.5 . . ?
H15A C15 H15B 109.5 . . ?
H15A C15 H15C 109.5 . . ?
H15B C15 H15C 109.5 . . ?
N1 C16 C17 108.8(3) . . ?
N1 C16 C18 109.3(3) . . ?
N1 C16 C19 111.7(3) . . ?
C18 C16 C17 109.9(3) . . ?
C19 C16 C17 108.3(3) . . ?
C19 C16 C18 108.8(3) . . ?
C16 C17 H17A 109.5 . . ?
C16 C17 H17B 109.5 . . ?
C16 C17 H17C 109.5 . . ?
H17A C17 H17B 109.5 . . ?
H17A C17 H17C 109.5 . . ?
H17B C17 H17C 109.5 . . ?
C16 C18 H18A 109.5 . . ?
C16 C18 H18B 109.5 . . ?
C16 C18 H18C 109.5 . . ?
H18A C18 H18B 109.5 . . ?
H18A C18 H18C 109.5 . . ?
H18B C18 H18C 109.5 . . ?
C16 C19 H19A 109.5 . . ?
C16 C19 H19B 109.5 . . ?
C16 C19 H19C 109.5 . . ?
H19A C19 H19B 109.5 . . ?
H19A C19 H19C 109.5 . . ?
H19B C19 H19C 109.5 . . ?
C2S C1S H1S 119.4 . . ?
C6S C1S H1S 119.4 . . ?
C6S C1S C2S 121.2(4) . . ?
F2S C1S C2S 119.3(5) . . ?
F2S C1S C6S 119.4(5) . . ?
C1S C2S H2S 121.5 . . ?
C3S C2S C1S 117.0(4) . . ?
C3S C2S H2S 121.5 . . ?
C2S C3S H3S 118.7 . . ?
C4S C3S C2S 122.5(4) . . ?
C4S C3S H3S 118.7 . . ?
F1S C3S C2S 123.0(4) . . ?
F1S C3S C4S 114.4(4) . . ?
C3S C4S H4S 120.6 . . ?
C5S C4S C3S 118.7(4) . . ?
C5S C4S H4S 120.6 . . ?
C4S C5S H5S 119.6 . . ?
C4S C5S C6S 120.7(4) . . ?
C6S C5S H5S 119.6 . . ?
C1S C6S C5S 119.8(4) . . ?
C1S C6S H6S 120.1 . . ?
C5S C6S H6S 120.1 . . ?
B1 C20 H20 117.8 . . ?
B1 C20 B3 114.7(7) . . ?
B2 C20 H20 118.0 . . ?
B2 C20 B1 62.8(5) . . ?
B2 C20 B3 62.5(5) . . ?
B2 C20 B4 114.0(7) . . ?
B2 C20 B5 114.6(7) . . ?
B3 C20 H20 117.7 . . ?
B4 C20 H20 118.0 . . ?
B4 C20 B1 114.4(7) . . ?
B4 C20 B3 62.4(5) . . ?
B5 C20 H20 117.5 . . ?
B5 C20 B1 62.5(5) . . ?
B5 C20 B3 115.0(7) . . ?
B5 C20 B4 63.0(5) . . ?
Cl1 B1 B2 118.8(9) . . ?
Cl1 B1 B5 121.7(9) . . ?
Cl1 B1 B6 124.2(9) . . ?
Cl1 B1 B10 126.4(9) . . ?
C20 B1 Cl1 121.0(9) . . ?
C20 B1 B2 58.3(5) . . ?
C20 B1 B5 58.5(5) . . ?
C20 B1 B6 104.4(6) . . ?
C20 B1 B10 104.5(6) . . ?
B5 B1 B2 107.7(6) . . ?
B6 B1 B2 59.6(5) . . ?
B6 B1 B5 108.6(6) . . ?
B10 B1 B2 108.2(6) . . ?
B10 B1 B5 59.9(5) . . ?
B10 B1 B6 61.1(5) . . ?
Cl2 B2 B1 118.7(7) . . ?
Cl2 B2 B3 121.5(7) . . ?
Cl2 B2 B6 123.7(7) . . ?
Cl2 B2 B7 125.4(8) . . ?
C20 B2 Cl2 121.3(8) . . ?
C20 B2 B1 58.9(5) . . ?
C20 B2 B3 59.1(5) . . ?
C20 B2 B6 104.9(6) . . ?
C20 B2 B7 105.1(6) . . ?
B3 B2 B1 108.6(6) . . ?
B6 B2 B1 59.7(5) . . ?
B6 B2 B3 108.7(6) . . ?
B6 B2 B7 61.1(5) . . ?
B7 B2 B1 108.8(6) . . ?
B7 B2 B3 59.8(5) . . ?
Cl3 B3 B2 120.8(7) . . ?
Cl3 B3 B4 120.5(7) . . ?
Cl3 B3 B7 124.8(8) . . ?
Cl3 B3 B8 125.0(8) . . ?
C20 B3 Cl3 121.6(8) . . ?
C20 B3 B2 58.4(5) . . ?
C20 B3 B4 58.6(5) . . ?
C20 B3 B7 104.7(6) . . ?
C20 B3 B8 104.4(6) . . ?
B2 B3 B4 107.5(6) . . ?
B7 B3 B2 59.9(5) . . ?
B7 B3 B4 108.2(6) . . ?
B7 B3 B8 60.4(5) . . ?
B8 B3 B2 107.8(6) . . ?
B8 B3 B4 59.7(5) . . ?
Cl4 B4 B3 119.3(7) . . ?
Cl4 B4 B5 120.3(7) . . ?
Cl4 B4 B8 125.1(7) . . ?
Cl4 B4 B9 126.1(7) . . ?
C20 B4 Cl4 120.6(8) . . ?
C20 B4 B3 59.0(5) . . ?
C20 B4 B5 58.4(5) . . ?
C20 B4 B8 104.9(6) . . ?
C20 B4 B9 104.3(6) . . ?
B3 B4 B5 108.3(6) . . ?
B8 B4 B3 59.9(5) . . ?
B8 B4 B5 108.7(6) . . ?
B8 B4 B9 60.7(5) . . ?
B9 B4 B3 108.3(6) . . ?
B9 B4 B5 59.8(5) . . ?
Cl5 B5 B1 121.9(7) . . ?
Cl5 B5 B4 119.7(7) . . ?
Cl5 B5 B9 124.1(8) . . ?
Cl5 B5 B10 125.3(7) . . ?
C20 B5 Cl5 122.2(8) . . ?
C20 B5 B1 58.9(5) . . ?
C20 B5 B4 58.6(5) . . ?
C20 B5 B9 104.2(6) . . ?
C20 B5 B10 104.6(6) . . ?
B1 B5 B4 107.9(6) . . ?
B9 B5 B1 107.4(6) . . ?
B9 B5 B4 59.6(5) . . ?
B10 B5 B1 59.6(5) . . ?
B10 B5 B4 107.7(6) . . ?
B10 B5 B9 60.0(5) . . ?
Cl6 B6 B7 121.7(7) . . ?
Cl6 B6 B10 122.1(7) . . ?
B1 B6 Cl6 121.2(7) . . ?
B1 B6 B7 108.4(6) . . ?
B1 B6 B10 59.4(5) . . ?
B1 B6 B11 107.7(6) . . ?
B2 B6 Cl6 121.4(7) . . ?
B2 B6 B1 60.7(5) . . ?
B2 B6 B7 59.6(5) . . ?
B2 B6 B10 107.8(6) . . ?
B2 B6 B11 107.5(6) . . ?
B10 B6 B7 108.2(6) . . ?
B11 B6 Cl6 122.5(7) . . ?
B11 B6 B7 60.0(5) . . ?
B11 B6 B10 60.1(5) . . ?
Cl7 B7 B2 121.4(8) . . ?
Cl7 B7 B3 120.7(8) . . ?
Cl7 B7 B6 122.7(8) . . ?
Cl7 B7 B8 122.0(7) . . ?
Cl7 B7 B11 123.6(8) . . ?
B2 B7 B6 59.2(5) . . ?
B2 B7 B8 107.7(6) . . ?
B2 B7 B11 106.5(6) . . ?
B3 B7 B2 60.3(5) . . ?
B3 B7 B6 107.7(6) . . ?
B3 B7 B8 59.9(5) . . ?
B3 B7 B11 107.6(6) . . ?
B8 B7 B6 107.6(6) . . ?
B8 B7 B11 60.1(5) . . ?
B11 B7 B6 59.2(5) . . ?
Cl8 B8 B7 121.6(7) . . ?
Cl8 B8 B9 121.2(8) . . ?
Cl8 B8 B11 121.0(8) . . ?
B3 B8 Cl8 123.1(8) . . ?
B3 B8 B7 59.7(5) . . ?
B3 B8 B9 107.9(6) . . ?
B3 B8 B11 107.3(6) . . ?
B4 B8 Cl8 122.7(8) . . ?
B4 B8 B3 60.3(5) . . ?
B4 B8 B7 108.1(6) . . ?
B4 B8 B9 59.7(5) . . ?
B4 B8 B11 107.3(6) . . ?
B7 B8 B9 108.0(6) . . ?
B7 B8 B11 60.0(5) . . ?
B11 B8 B9 59.7(5) . . ?
Cl9 B9 B5 120.5(7) . . ?
Cl9 B9 B8 122.0(7) . . ?
Cl9 B9 B10 121.3(7) . . ?
Cl9 B9 B11 123.0(7) . . ?
B4 B9 Cl9 121.1(7) . . ?
B4 B9 B5 60.6(5) . . ?
B4 B9 B8 59.6(5) . . ?
B4 B9 B10 108.4(6) . . ?
B4 B9 B11 107.5(6) . . ?
B5 B9 B8 108.4(6) . . ?
B5 B9 B11 107.9(6) . . ?
B10 B9 B5 59.8(5) . . ?
B10 B9 B8 108.8(6) . . ?
B10 B9 B11 60.3(5) . . ?
B11 B9 B8 60.1(5) . . ?
Cl10 B10 B6 122.2(7) . . ?
Cl10 B10 B9 121.3(7) . . ?
Cl10 B10 B11 121.8(7) . . ?
B1 B10 Cl10 122.2(7) . . ?
B1 B10 B5 60.5(5) . . ?
B1 B10 B6 59.6(5) . . ?
B1 B10 B9 108.3(6) . . ?
B1 B10 B11 107.2(6) . . ?
B5 B10 Cl10 121.7(7) . . ?
B5 B10 B6 107.9(6) . . ?
B5 B10 B9 60.2(5) . . ?
B5 B10 B11 107.9(6) . . ?
B9 B10 B6 107.5(6) . . ?
B9 B10 B11 60.0(5) . . ?
B11 B10 B6 59.3(5) . . ?
Cl11 B11 B6 121.1(7) . . ?
Cl11 B11 B7 120.9(7) . . ?
Cl11 B11 B8 121.4(7) . . ?
Cl11 B11 B9 121.9(7) . . ?
Cl11 B11 B10 121.5(7) . . ?
B6 B11 B7 60.8(5) . . ?
B6 B11 B8 108.7(6) . . ?
B6 B11 B9 108.3(6) . . ?
B6 B11 B10 60.6(5) . . ?
B7 B11 B8 59.9(5) . . ?
B7 B11 B10 109.2(6) . . ?
B9 B11 B7 108.4(6) . . ?
B9 B11 B8 60.2(5) . . ?
B9 B11 B10 59.7(5) . . ?
B10 B11 B8 108.3(6) . . ?
B1A C20A H20A 117.6 . . ?
B1A C20A B3A 114.9(5) . . ?
B2A C20A H20A 117.9 . . ?
B2A C20A B1A 62.9(4) . . ?
B2A C20A B3A 62.6(4) . . ?
B2A C20A B4A 114.3(5) . . ?
B2A C20A B5A 114.7(5) . . ?
B3A C20A H20A 117.7 . . ?
B4A C20A H20A 117.9 . . ?
B4A C20A B1A 114.7(5) . . ?
B4A C20A B3A 62.6(4) . . ?
B4A C20A B5A 62.9(4) . . ?
B5A C20A H20A 117.6 . . ?
B5A C20A B1A 62.7(4) . . ?
B5A C20A B3A 114.9(5) . . ?
Cl1A B1A B2A 121.2(6) . . ?
Cl1A B1A B5A 119.4(6) . . ?
Cl1A B1A B6A 126.0(6) . . ?
C20A B1A Cl1A 121.1(6) . . ?
C20A B1A B2A 58.3(3) . . ?
C20A B1A B5A 58.6(3) . . ?
C20A B1A B6A 104.2(4) . . ?
C20A B1A B10A 104.7(4) . . ?
B5A B1A B2A 107.6(4) . . ?
B6A B1A B2A 59.5(3) . . ?
B6A B1A B5A 108.3(4) . . ?
B10A B1A Cl1A 124.6(6) . . ?
B10A B1A B2A 108.2(4) . . ?
B10A B1A B5A 60.1(4) . . ?
B10A B1A B6A 60.8(3) . . ?
Cl2A B2A B1A 119.1(5) . . ?
Cl2A B2A B3A 121.6(5) . . ?
Cl2A B2A B6A 123.1(5) . . ?
Cl2A B2A B7A 124.7(5) . . ?
C20A B2A Cl2A 122.3(5) . . ?
C20A B2A B1A 58.8(3) . . ?
C20A B2A B3A 59.1(3) . . ?
C20A B2A B6A 104.8(4) . . ?
C20A B2A B7A 104.8(4) . . ?
B3A B2A B1A 108.6(4) . . ?
B6A B2A B1A 59.8(3) . . ?
B6A B2A B3A 108.7(4) . . ?
B6A B2A B7A 61.1(3) . . ?
B7A B2A B1A 108.8(4) . . ?
B7A B2A B3A 59.6(3) . . ?
Cl3A B3A B2A 120.4(5) . . ?
Cl3A B3A B4A 120.8(5) . . ?
Cl3A B3A B7A 124.6(5) . . ?
Cl3A B3A B8A 125.2(5) . . ?
C20A B3A Cl3A 121.7(6) . . ?
C20A B3A B2A 58.4(3) . . ?
C20A B3A B4A 58.5(3) . . ?
C20A B3A B7A 104.8(4) . . ?
C20A B3A B8A 104.3(4) . . ?
B2A B3A B4A 107.5(4) . . ?
B7A B3A B2A 60.2(3) . . ?
B7A B3A B4A 108.1(4) . . ?
B7A B3A B8A 60.2(3) . . ?
B8A B3A B2A 107.9(4) . . ?
B8A B3A B4A 59.7(3) . . ?
Cl4A B4A B3A 120.5(5) . . ?
Cl4A B4A B5A 119.4(5) . . ?
Cl4A B4A B8A 125.6(5) . . ?
Cl4A B4A B9A 125.4(5) . . ?
C20A B4A Cl4A 120.9(5) . . ?
C20A B4A B3A 58.9(3) . . ?
C20A B4A B5A 58.6(3) . . ?
C20A B4A B8A 104.9(4) . . ?
C20A B4A B9A 104.1(4) . . ?
B3A B4A B5A 108.4(4) . . ?
B3A B4A B9A 108.1(4) . . ?
B8A B4A B3A 60.1(3) . . ?
B8A B4A B5A 108.4(4) . . ?
B8A B4A B9A 60.4(3) . . ?
B9A B4A B5A 59.6(3) . . ?
Cl5A B5A B1A 121.3(5) . . ?
Cl5A B5A B4A 119.9(5) . . ?
Cl5A B5A B9A 124.6(5) . . ?
Cl5A B5A B10A 125.1(5) . . ?
C20A B5A Cl5A 122.0(5) . . ?
C20A B5A B1A 58.7(3) . . ?
C20A B5A B4A 58.5(3) . . ?
C20A B5A B9A 104.4(4) . . ?
C20A B5A B10A 104.3(4) . . ?
B1A B5A B4A 107.8(4) . . ?
B9A B5A B1A 107.5(4) . . ?
B9A B5A B4A 60.1(4) . . ?
B9A B5A B10A 60.2(4) . . ?
B10A B5A B1A 59.4(3) . . ?
B10A B5A B4A 108.2(4) . . ?
Cl6A B6A B7A 120.4(5) . . ?
Cl6A B6A B10A 123.4(4) . . ?
Cl6A B6A B11A 122.7(5) . . ?
B1A B6A Cl6A 121.7(5) . . ?
B1A B6A B7A 108.6(4) . . ?
B1A B6A B10A 59.5(3) . . ?
B1A B6A B11A 108.0(4) . . ?
B2A B6A Cl6A 120.0(5) . . ?
B2A B6A B1A 60.8(3) . . ?
B2A B6A B7A 59.9(3) . . ?
B2A B6A B10A 108.1(4) . . ?
B2A B6A B11A 107.7(4) . . ?
B10A B6A B7A 108.3(4) . . ?
B11A B6A B7A 59.8(3) . . ?
B11A B6A B10A 60.4(3) . . ?
Cl7A B7A B2A 121.3(5) . . ?
Cl7A B7A B6A 120.9(5) . . ?
Cl7A B7A B8A 123.1(5) . . ?
Cl7A B7A B11A 122.2(5) . . ?
B2A B7A B6A 59.0(3) . . ?
B2A B7A B8A 107.8(4) . . ?
B2A B7A B11A 106.7(4) . . ?
B3A B7A Cl7A 122.4(5) . . ?
B3A B7A B2A 60.2(3) . . ?
B3A B7A B6A 107.5(4) . . ?
B3A B7A B8A 60.2(3) . . ?
B3A B7A B11A 108.1(4) . . ?
B8A B7A B6A 107.7(4) . . ?
B8A B7A B11A 60.3(3) . . ?
B11A B7A B6A 59.4(3) . . ?
Cl8A B8A B3A 120.5(5) . . ?
Cl8A B8A B7A 123.1(5) . . ?
Cl8A B8A B9A 121.8(5) . . ?
Cl8A B8A B11A 124.5(5) . . ?
B3A B8A B7A 59.6(3) . . ?
B3A B8A B9A 108.0(4) . . ?
B3A B8A B11A 107.3(4) . . ?
B4A B8A Cl8A 119.4(5) . . ?
B4A B8A B3A 60.2(3) . . ?
B4A B8A B7A 108.0(4) . . ?
B4A B8A B9A 60.1(4) . . ?
B4A B8A B11A 107.6(4) . . ?
B7A B8A B9A 107.9(4) . . ?
B7A B8A B11A 59.9(3) . . ?
B9A B8A B11A 59.6(4) . . ?
Cl9A B9A B8A 122.6(5) . . ?
B4A B9A Cl9A 121.9(5) . . ?
B4A B9A B8A 59.5(3) . . ?
B5A B9A Cl9A 120.4(5) . . ?
B5A B9A B4A 60.3(3) . . ?
B5A B9A B8A 108.3(4) . . ?
B5A B9A B10A 59.9(3) . . ?
B5A B9A B11A 108.1(4) . . ?
B10A B9A Cl9A 120.7(5) . . ?
B10A B9A B4A 108.1(4) . . ?
B10A B9A B8A 108.8(4) . . ?
B11A B9A Cl9A 122.5(5) . . ?
B11A B9A B4A 107.6(4) . . ?
B11A B9A B8A 60.2(3) . . ?
B11A B9A B10A 60.4(4) . . ?
Cl B10A B6A 120.9(4) . . ?
Cl B10A B9A 122.8(5) . . ?
Cl B10A B11A 121.8(5) . . ?
B1A B10A Cl 121.3(5) . . ?
B1A B10A B5A 60.6(3) . . ?
B1A B10A B6A 59.7(3) . . ?
B1A B10A B9A 108.2(4) . . ?
B1A B10A B11A 107.5(4) . . ?
B5A B10A Cl 122.6(5) . . ?
B5A B10A B6A 107.9(4) . . ?
B5A B10A B9A 59.9(3) . . ?
B5A B10A B11A 107.5(4) . . ?
B6A B10A B11A 59.5(3) . . ?
B9A B10A B6A 107.4(4) . . ?
B9A B10A B11A 59.7(3) . . ?
Cl12 B11A B7A 121.9(5) . . ?
Cl12 B11A B8A 122.4(5) . . ?
Cl12 B11A B9A 121.6(5) . . ?
Cl12 B11A B10A 120.5(5) . . ?
B6A B11A Cl12 121.1(5) . . ?
B6A B11A B7A 60.8(3) . . ?
B6A B11A B8A 108.4(4) . . ?
B6A B11A B9A 108.0(4) . . ?
B6A B11A B10A 60.1(3) . . ?
B7A B11A B8A 59.8(3) . . ?
B7A B11A B10A 108.9(4) . . ?
B8A B11A B10A 108.2(4) . . ?
B9A B11A B7A 108.2(4) . . ?
B9A B11A B8A 60.2(3) . . ?
B9A B11A B10A 59.8(3) . . ?

loop_
_geom_bond_atom_site_label_1
_geom_bond_atom_site_label_2
_geom_bond_distance
_geom_bond_site_symmetry_2
_geom_bond_publ_flag
Ti1 Si1 2.8699(11) . ?
Ti1 N1 1.920(3) . ?
Ti1 N2 2.232(3) . ?
Ti1 C1 2.249(3) . ?
Ti1 C2 2.317(3) . ?
Ti1 C3 2.497(3) . ?
Ti1 C4 2.552(3) . ?
Ti1 C5 2.403(3) . ?
Ti1 C12 2.095(3) . ?
Si1 N1 1.781(3) . ?
Si1 C1 1.872(3) . ?
Si1 C10 1.864(4) . ?
Si1 C11 1.861(3) . ?
N1 C16 1.505(4) . ?
N2 C13 1.488(4) . ?
N2 C14 1.498(5) . ?
N2 C15 1.490(4) . ?
C1 C2 1.440(4) . ?
C1 C5 1.436(4) . ?
C2 C3 1.415(4) . ?
C2 C6 1.506(4) . ?
C3 C4 1.422(4) . ?
C3 C7 1.511(4) . ?
C4 C5 1.420(4) . ?
C4 C8 1.507(4) . ?
C5 C9 1.516(4) . ?
C6 H6A 0.9800 . ?
C6 H6B 0.9800 . ?
C6 H6C 0.9800 . ?
C7 H7A 0.9800 . ?
C7 H7B 0.9800 . ?
C7 H7C 0.9800 . ?
C8 H8A 0.9800 . ?
C8 H8B 0.9800 . ?
C8 H8C 0.9800 . ?
C9 H9A 0.9800 . ?
C9 H9B 0.9800 . ?
C9 H9C 0.9800 . ?
C10 H10A 0.9800 . ?
C10 H10B 0.9800 . ?
C10 H10C 0.9800 . ?
C11 H11A 0.9800 . ?
C11 H11B 0.9800 . ?
C11 H11C 0.9800 . ?
C12 H12A 0.9800 . ?
C12 H12B 0.9800 . ?
C12 H12C 0.9800 . ?
C13 H13A 0.9800 . ?
C13 H13B 0.9800 . ?
C13 H13C 0.9800 . ?
C14 H14A 0.9800 . ?
C14 H14B 0.9800 . ?
C14 H14C 0.9800 . ?
C15 H15A 0.9800 . ?
C15 H15B 0.9800 . ?
C15 H15C 0.9800 . ?
C16 C17 1.541(5) . ?
C16 C18 1.530(5) . ?
C16 C19 1.523(5) . ?
C17 H17A 0.9800 . ?
C17 H17B 0.9800 . ?
C17 H17C 0.9800 . ?
C18 H18A 0.9800 . ?
C18 H18B 0.9800 . ?
C18 H18C 0.9800 . ?
C19 H19A 0.9800 . ?
C19 H19B 0.9800 . ?
C19 H19C 0.9800 . ?
C1S H1S 0.9500 . ?
C1S C2S 1.385(6) . ?
C1S C6S 1.367(6) . ?
C1S F2S 1.340(7) . ?
C2S H2S 0.9500 . ?
C2S C3S 1.375(5) . ?
C3S H3S 0.9500 . ?
C3S C4S 1.369(5) . ?
C3S F1S 1.313(5) . ?
C4S H4S 0.9500 . ?
C4S C5S 1.362(6) . ?
C5S H5S 0.9500 . ?
C5S C6S 1.368(6) . ?
C6S H6S 0.9500 . ?
Cl1 B1 1.769(10) . ?
Cl2 B2 1.757(10) . ?
Cl3 B3 1.763(10) . ?
Cl4 B4 1.760(10) . ?
Cl5 B5 1.766(10) . ?
Cl6 B6 1.778(9) . ?
Cl7 B7 1.773(10) . ?
Cl8 B8 1.780(10) . ?
Cl9 B9 1.779(10) . ?
Cl10 B10 1.779(9) . ?
Cl11 B11 1.774(10) . ?
C20 H20 1.1200 . ?
C20 B1 1.724(11) . ?
C20 B2 1.715(11) . ?
C20 B3 1.727(11) . ?
C20 B4 1.719(11) . ?
C20 B5 1.717(11) . ?
B1 B2 1.791(11) . ?
B1 B5 1.786(12) . ?
B1 B6 1.773(11) . ?
B1 B10 1.770(11) . ?
B2 B3 1.786(11) . ?
B2 B6 1.771(11) . ?
B2 B7 1.777(11) . ?
B3 B4 1.786(11) . ?
B3 B7 1.775(11) . ?
B3 B8 1.779(12) . ?
B4 B5 1.796(12) . ?
B4 B8 1.775(11) . ?
B4 B9 1.777(13) . ?
B5 B9 1.782(11) . ?
B5 B10 1.776(12) . ?
B6 B7 1.804(11) . ?
B6 B10 1.800(12) . ?
B6 B11 1.775(12) . ?
B7 B8 1.789(11) . ?
B7 B11 1.790(11) . ?
B8 B9 1.795(11) . ?
B8 B11 1.793(12) . ?
B9 B10 1.779(12) . ?
B9 B11 1.785(12) . ?
B10 B11 1.791(11) . ?
Cl B10A 1.783(6) . ?
Cl1A B1A 1.771(7) . ?
Cl2A B2A 1.760(7) . ?
Cl3A B3A 1.764(7) . ?
Cl4A B4A 1.764(7) . ?
Cl5A B5A 1.761(7) . ?
Cl6A B6A 1.776(6) . ?
Cl7A B7A 1.775(7) . ?
Cl8A B8A 1.784(7) . ?
Cl9A B9A 1.788(7) . ?
Cl12 B11A 1.784(7) . ?
C20A H20A 1.1200 . ?
C20A B1A 1.722(8) . ?
C20A B2A 1.712(8) . ?
C20A B3A 1.725(8) . ?
C20A B4A 1.717(8) . ?
C20A B5A 1.719(8) . ?
B1A B2A 1.791(8) . ?
B1A B5A 1.790(8) . ?
B1A B6A 1.773(8) . ?
B1A B10A 1.769(8) . ?
B2A B3A 1.785(8) . ?
B2A B6A 1.768(8) . ?
B2A B7A 1.785(8) . ?
B3A B4A 1.787(8) . ?
B3A B7A 1.774(8) . ?
B3A B8A 1.784(8) . ?
B4A B5A 1.792(8) . ?
B4A B8A 1.778(8) . ?
B4A B9A 1.788(9) . ?
B5A B9A 1.780(8) . ?
B5A B10A 1.781(8) . ?
B6A B7A 1.807(8) . ?
B6A B10A 1.792(8) . ?
B6A B11A 1.780(8) . ?
B7A B8A 1.785(8) . ?
B7A B11A 1.788(8) . ?
B8A B9A 1.794(8) . ?
B8A B11A 1.795(8) . ?
B9A B10A 1.786(9) . ?
B9A B11A 1.785(9) . ?
B10A B11A 1.798(8) . ?

loop_
_geom_torsion_atom_site_label_1
_geom_torsion_atom_site_label_2
_geom_torsion_atom_site_label_3
_geom_torsion_atom_site_label_4
_geom_torsion
_geom_torsion_site_symmetry_1
_geom_torsion_site_symmetry_2
_geom_torsion_site_symmetry_3
_geom_torsion_site_symmetry_4
_geom_torsion_publ_flag
Ti1 Si1 N1 C16 172.9(3) . . . . ?
Ti1 Si1 C1 C2 -70.4(2) . . . . ?
Ti1 Si1 C1 C5 73.6(2) . . . . ?
Ti1 N1 C16 C17 95.8(4) . . . . ?
Ti1 N1 C16 C18 -144.2(3) . . . . ?
Ti1 N1 C16 C19 -23.7(4) . . . . ?
Ti1 C1 C2 C3 71.2(2) . . . . ?
Ti1 C1 C2 C6 -109.5(3) . . . . ?
Ti1 C1 C5 C4 -68.8(2) . . . . ?
Ti1 C1 C5 C9 116.9(3) . . . . ?
Ti1 C2 C3 C4 64.5(2) . . . . ?
Ti1 C2 C3 C7 -121.9(3) . . . . ?
Ti1 C3 C4 C5 58.0(2) . . . . ?
Ti1 C3 C4 C8 -130.9(3) . . . . ?
Ti1 C4 C5 C1 60.3(2) . . . . ?
Ti1 C4 C5 C9 -125.3(3) . . . . ?
Si1 N1 C16 C17 -74.3(3) . . . . ?
Si1 N1 C16 C18 45.7(4) . . . . ?
Si1 N1 C16 C19 166.2(2) . . . . ?
Si1 C1 C2 Ti1 77.97(18) . . . . ?
Si1 C1 C2 C3 149.2(2) . . . . ?
Si1 C1 C2 C6 -31.6(4) . . . . ?
Si1 C1 C5 Ti1 -78.6(2) . . . . ?
Si1 C1 C5 C4 -147.4(2) . . . . ?
Si1 C1 C5 C9 38.3(4) . . . . ?
N1 Si1 C1 Ti1 10.28(11) . . . . ?
N1 Si1 C1 C2 -60.1(2) . . . . ?
N1 Si1 C1 C5 83.9(3) . . . . ?
C1 Si1 N1 Ti1 -12.31(14) . . . . ?
C1 Si1 N1 C16 160.6(2) . . . . ?
C1 C2 C3 Ti1 -63.88(19) . . . . ?
C1 C2 C3 C4 0.6(3) . . . . ?
C1 C2 C3 C7 174.2(3) . . . . ?
C2 C1 C5 Ti1 69.22(19) . . . . ?
C2 C1 C5 C4 0.5(3) . . . . ?
C2 C1 C5 C9 -173.9(3) . . . . ?
C2 C3 C4 Ti1 -58.3(2) . . . . ?
C2 C3 C4 C5 -0.3(3) . . . . ?
C2 C3 C4 C8 170.9(3) . . . . ?
C3 C4 C5 Ti1 -60.4(2) . . . . ?
C3 C4 C5 C1 -0.1(3) . . . . ?
C3 C4 C5 C9 174.3(3) . . . . ?
C5 C1 C2 Ti1 -71.9(2) . . . . ?
C5 C1 C2 C3 -0.6(3) . . . . ?
C5 C1 C2 C6 178.6(3) . . . . ?
C6 C2 C3 Ti1 116.8(3) . . . . ?
C6 C2 C3 C4 -178.7(3) . . . . ?
C6 C2 C3 C7 -5.1(5) . . . . ?
C7 C3 C4 Ti1 128.0(3) . . . . ?
C7 C3 C4 C5 -174.0(3) . . . . ?
C7 C3 C4 C8 -2.9(5) . . . . ?
C8 C4 C5 Ti1 128.9(3) . . . . ?
C8 C4 C5 C1 -170.8(3) . . . . ?
C8 C4 C5 C9 3.5(5) . . . . ?
C10 Si1 N1 Ti1 -129.94(15) . . . . ?
C10 Si1 N1 C16 43.0(3) . . . . ?
C10 Si1 C1 Ti1 131.78(15) . . . . ?
C10 Si1 C1 C2 61.4(3) . . . . ?
C10 Si1 C1 C5 -154.6(3) . . . . ?
C11 Si1 N1 Ti1 104.71(16) . . . . ?
C11 Si1 N1 C16 -82.4(3) . . . . ?
C11 Si1 C1 Ti1 -106.67(16) . . . . ?
C11 Si1 C1 C2 -177.0(2) . . . . ?
C11 Si1 C1 C5 -33.0(3) . . . . ?
C1S C2S C3S C4S 0.2(5) . . . . ?
C1S C2S C3S F1S 177.1(4) . . . . ?
C2S C1S C6S C5S -0.2(6) . . . . ?
C2S C3S C4S C5S -0.6(6) . . . . ?
C3S C4S C5S C6S 0.6(6) . . . . ?
C4S C5S C6S C1S -0.2(6) . . . . ?
C6S C1S C2S C3S 0.2(5) . . . . ?
F2S C1S C2S C3S -176.3(4) . . . . ?
F2S C1S C6S C5S 176.3(5) . . . . ?
Cl1 B1 B2 Cl2 -0.5(13) . . . . ?
Cl1 B1 B2 C20 110.6(11) . . . . ?
Cl1 B1 B2 B3 143.8(10) . . . . ?
Cl1 B1 B2 B6 -114.9(11) . . . . ?
Cl1 B1 B2 B7 -152.7(10) . . . . ?
Cl1 B1 B5 Cl5 1.6(14) . . . . ?
Cl1 B1 B5 C20 -109.4(11) . . . . ?
Cl1 B1 B5 B4 -142.9(10) . . . . ?
Cl1 B1 B5 B9 154.3(10) . . . . ?
Cl1 B1 B5 B10 116.6(11) . . . . ?
Cl1 B1 B6 Cl6 -5.0(14) . . . . ?
Cl1 B1 B6 B2 106.0(11) . . . . ?
Cl1 B1 B6 B7 143.0(10) . . . . ?
Cl1 B1 B6 B10 -116.3(11) . . . . ?
Cl1 B1 B6 B11 -153.5(10) . . . . ?
Cl1 B1 B10 Cl10 1.8(14) . . . . ?
Cl1 B1 B10 B5 -109.1(11) . . . . ?
Cl1 B1 B10 B6 113.0(12) . . . . ?
Cl1 B1 B10 B9 -147.0(11) . . . . ?
Cl1 B1 B10 B11 149.7(11) . . . . ?
Cl2 B2 B3 Cl3 -0.4(12) . . . . ?
Cl2 B2 B3 C20 110.0(9) . . . . ?
Cl2 B2 B3 B4 143.3(9) . . . . ?
Cl2 B2 B3 B7 -115.4(9) . . . . ?
Cl2 B2 B3 B8 -153.7(8) . . . . ?
Cl2 B2 B6 Cl6 4.5(12) . . . . ?
Cl2 B2 B6 B1 -106.2(9) . . . . ?
Cl2 B2 B6 B7 115.3(10) . . . . ?
Cl2 B2 B6 B10 -143.7(9) . . . . ?
Cl2 B2 B6 B11 152.9(9) . . . . ?
Cl2 B2 B7 Cl7 -0.8(13) . . . . ?
Cl2 B2 B7 B3 109.1(9) . . . . ?
Cl2 B2 B7 B6 -112.7(9) . . . . ?
Cl2 B2 B7 B8 147.1(8) . . . . ?
Cl2 B2 B7 B11 -149.7(8) . . . . ?
Cl3 B3 B4 Cl4 0.6(12) . . . . ?
Cl3 B3 B4 C20 110.6(10) . . . . ?
Cl3 B3 B4 B5 143.2(9) . . . . ?
Cl3 B3 B4 B8 -115.3(10) . . . . ?
Cl3 B3 B4 B9 -153.4(9) . . . . ?
Cl3 B3 B7 Cl7 2.6(13) . . . . ?
Cl3 B3 B7 B2 -108.5(10) . . . . ?
Cl3 B3 B7 B6 -145.4(9) . . . . ?
Cl3 B3 B7 B8 114.2(10) . . . . ?
Cl3 B3 B7 B11 152.2(9) . . . . ?
Cl3 B3 B8 Cl8 -3.8(13) . . . . ?
Cl3 B3 B8 B4 107.9(10) . . . . ?
Cl3 B3 B8 B7 -113.8(10) . . . . ?
Cl3 B3 B8 B9 145.4(9) . . . . ?
Cl3 B3 B8 B11 -151.7(9) . . . . ?
Cl4 B4 B5 Cl5 -2.3(12) . . . . ?
Cl4 B4 B5 C20 109.4(9) . . . . ?
Cl4 B4 B5 B1 143.1(8) . . . . ?
Cl4 B4 B5 B9 -116.8(9) . . . . ?
Cl4 B4 B5 B10 -154.0(8) . . . . ?
Cl4 B4 B8 Cl8 5.9(14) . . . . ?
Cl4 B4 B8 B3 -106.5(9) . . . . ?
Cl4 B4 B8 B7 -143.7(8) . . . . ?
Cl4 B4 B8 B9 115.6(10) . . . . ?
Cl4 B4 B8 B11 153.0(8) . . . . ?
Cl4 B4 B9 Cl9 -2.6(12) . . . . ?
Cl4 B4 B9 B5 107.3(10) . . . . ?
Cl4 B4 B9 B8 -114.0(10) . . . . ?
Cl4 B4 B9 B10 144.6(9) . . . . ?
Cl4 B4 B9 B11 -151.6(8) . . . . ?
Cl5 B5 B9 Cl9 3.7(13) . . . . ?
Cl5 B5 B9 B4 -107.2(9) . . . . ?
Cl5 B5 B9 B8 -144.1(8) . . . . ?
Cl5 B5 B9 B10 114.5(9) . . . . ?
Cl5 B5 B9 B11 152.3(8) . . . . ?
Cl5 B5 B10 Cl10 -2.2(12) . . . . ?
Cl5 B5 B10 B1 109.6(9) . . . . ?
Cl5 B5 B10 B6 147.0(8) . . . . ?
Cl5 B5 B10 B9 -112.7(10) . . . . ?
Cl5 B5 B10 B11 -150.4(8) . . . . ?
Cl6 B6 B7 Cl7 0.5(12) . . . . ?
Cl6 B6 B7 B2 110.3(9) . . . . ?
Cl6 B6 B7 B3 147.7(8) . . . . ?
Cl6 B6 B7 B8 -149.1(8) . . . . ?
Cl6 B6 B7 B11 -111.9(9) . . . . ?
Cl6 B6 B10 Cl10 1.4(11) . . . . ?
Cl6 B6 B10 B1 -109.8(9) . . . . ?
Cl6 B6 B10 B5 -147.6(8) . . . . ?
Cl6 B6 B10 B9 148.9(8) . . . . ?
Cl6 B6 B10 B11 111.8(9) . . . . ?
Cl6 B6 B11 Cl11 0.0(12) . . . . ?
Cl6 B6 B11 B7 110.5(9) . . . . ?
Cl6 B6 B11 B8 147.9(8) . . . . ?
Cl6 B6 B11 B9 -148.2(8) . . . . ?
Cl6 B6 B11 B10 -111.1(9) . . . . ?
Cl7 B7 B8 Cl8 -3.1(13) . . . . ?
Cl7 B7 B8 B3 109.4(9) . . . . ?
Cl7 B7 B8 B4 146.9(9) . . . . ?
Cl7 B7 B8 B9 -150.0(9) . . . . ?
Cl7 B7 B8 B11 -113.1(9) . . . . ?
Cl7 B7 B11 Cl11 -0.2(12) . . . . ?
Cl7 B7 B11 B6 -111.0(9) . . . . ?
Cl7 B7 B11 B8 110.6(9) . . . . ?
Cl7 B7 B11 B9 147.8(9) . . . . ?
Cl7 B7 B11 B10 -148.8(9) . . . . ?
Cl8 B8 B9 Cl9 2.3(13) . . . . ?
Cl8 B8 B9 B4 112.1(10) . . . . ?
Cl8 B8 B9 B5 149.5(9) . . . . ?
Cl8 B8 B9 B10 -147.1(9) . . . . ?
Cl8 B8 B9 B11 -110.1(9) . . . . ?
Cl8 B8 B11 Cl11 -1.0(12) . . . . ?
Cl8 B8 B11 B6 -148.7(9) . . . . ?
Cl8 B8 B11 B7 -111.0(9) . . . . ?
Cl8 B8 B11 B9 110.4(9) . . . . ?
Cl8 B8 B11 B10 147.0(9) . . . . ?
Cl9 B9 B10 Cl10 -1.6(11) . . . . ?
Cl9 B9 B10 B1 147.6(8) . . . . ?
Cl9 B9 B10 B5 109.5(9) . . . . ?
Cl9 B9 B10 B6 -149.5(8) . . . . ?
Cl9 B9 B10 B11 -112.7(9) . . . . ?
Cl9 B9 B11 Cl11 -0.3(12) . . . . ?
Cl9 B9 B11 B6 147.7(8) . . . . ?
Cl9 B9 B11 B7 -147.9(8) . . . . ?
Cl9 B9 B11 B8 -110.9(9) . . . . ?
Cl9 B9 B11 B10 110.1(9) . . . . ?
Cl10 B10 B11 Cl11 0.7(12) . . . . ?
Cl10 B10 B11 B6 111.2(9) . . . . ?
Cl10 B10 B11 B7 149.1(8) . . . . ?
Cl10 B10 B11 B8 -147.3(8) . . . . ?
Cl10 B10 B11 B9 -110.4(9) . . . . ?
F1S C3S C4S C5S -177.7(4) . . . . ?
C20 B1 B2 Cl2 -111.1(9) . . . . ?
C20 B1 B2 B3 33.2(6) . . . . ?
C20 B1 B2 B6 134.5(7) . . . . ?
C20 B1 B2 B7 96.7(7) . . . . ?
C20 B1 B5 Cl5 111.0(9) . . . . ?
C20 B1 B5 B4 -33.5(6) . . . . ?
C20 B1 B5 B9 -96.3(7) . . . . ?
C20 B1 B5 B10 -134.0(7) . . . . ?
C20 B1 B6 Cl6 -149.8(8) . . . . ?
C20 B1 B6 B2 -38.8(6) . . . . ?
C20 B1 B6 B7 -1.8(8) . . . . ?
C20 B1 B6 B10 98.9(7) . . . . ?
C20 B1 B6 B11 61.7(8) . . . . ?
C20 B1 B10 Cl10 150.2(8) . . . . ?
C20 B1 B10 B5 39.3(6) . . . . ?
C20 B1 B10 B6 -98.6(7) . . . . ?
C20 B1 B10 B9 1.4(8) . . . . ?
C20 B1 B10 B11 -61.9(8) . . . . ?
C20 B2 B3 Cl3 -110.4(10) . . . . ?
C20 B2 B3 B4 33.3(6) . . . . ?
C20 B2 B3 B7 134.5(7) . . . . ?
C20 B2 B3 B8 96.3(7) . . . . ?
C20 B2 B6 Cl6 149.9(8) . . . . ?
C20 B2 B6 B1 39.2(6) . . . . ?
C20 B2 B6 B7 -99.3(7) . . . . ?
C20 B2 B6 B10 1.7(8) . . . . ?
C20 B2 B6 B11 -61.7(8) . . . . ?
C20 B2 B7 Cl7 -149.2(9) . . . . ?
C20 B2 B7 B3 -39.3(6) . . . . ?
C20 B2 B7 B6 98.9(7) . . . . ?
C20 B2 B7 B8 -1.3(8) . . . . ?
C20 B2 B7 B11 61.9(8) . . . . ?
C20 B3 B4 Cl4 -110.1(9) . . . . ?
C20 B3 B4 B5 32.6(6) . . . . ?
C20 B3 B4 B8 134.0(7) . . . . ?
C20 B3 B4 B9 96.0(7) . . . . ?
C20 B3 B7 Cl7 149.9(8) . . . . ?
C20 B3 B7 B2 38.9(6) . . . . ?
C20 B3 B7 B6 1.9(8) . . . . ?
C20 B3 B7 B8 -98.5(7) . . . . ?
C20 B3 B7 B11 -60.5(8) . . . . ?
C20 B3 B8 Cl8 -151.0(8) . . . . ?
C20 B3 B8 B4 -39.3(6) . . . . ?
C20 B3 B8 B7 98.9(6) . . . . ?
C20 B3 B8 B9 -1.8(8) . . . . ?
C20 B3 B8 B11 61.1(8) . . . . ?
C20 B4 B5 Cl5 -111.7(9) . . . . ?
C20 B4 B5 B1 33.7(6) . . . . ?
C20 B4 B5 B9 133.8(7) . . . . ?
C20 B4 B5 B10 96.6(7) . . . . ?
C20 B4 B8 Cl8 152.1(9) . . . . ?
C20 B4 B8 B3 39.6(6) . . . . ?
C20 B4 B8 B7 2.4(8) . . . . ?
C20 B4 B8 B9 -98.2(7) . . . . ?
C20 B4 B8 B11 -60.8(8) . . . . ?
C20 B4 B9 Cl9 -149.3(8) . . . . ?
C20 B4 B9 B5 -39.4(6) . . . . ?
C20 B4 B9 B8 99.3(6) . . . . ?
C20 B4 B9 B10 -2.1(8) . . . . ?
C20 B4 B9 B11 61.7(8) . . . . ?
C20 B5 B9 Cl9 150.3(8) . . . . ?
C20 B5 B9 B4 39.4(6) . . . . ?
C20 B5 B9 B8 2.6(9) . . . . ?
C20 B5 B9 B10 -98.9(7) . . . . ?
C20 B5 B9 B11 -61.0(8) . . . . ?
C20 B5 B10 Cl10 -151.3(8) . . . . ?
C20 B5 B10 B1 -39.6(6) . . . . ?
C20 B5 B10 B6 -2.2(8) . . . . ?
C20 B5 B10 B9 98.2(6) . . . . ?
C20 B5 B10 B11 60.4(8) . . . . ?
B1 C20 B2 Cl2 106.8(9) . . . . ?
B1 C20 B2 B3 -142.8(7) . . . . ?
B1 C20 B2 B6 -39.6(6) . . . . ?
B1 C20 B2 B7 -103.1(7) . . . . ?
B1 C20 B3 Cl3 145.3(8) . . . . ?
B1 C20 B3 B2 36.3(6) . . . . ?
B1 C20 B3 B4 -105.9(8) . . . . ?
B1 C20 B3 B7 -3.3(9) . . . . ?
B1 C20 B3 B8 -66.0(8) . . . . ?
B1 C20 B4 Cl4 -145.8(8) . . . . ?
B1 C20 B4 B3 106.3(8) . . . . ?
B1 C20 B4 B5 -36.9(6) . . . . ?
B1 C20 B4 B8 66.2(8) . . . . ?
B1 C20 B4 B9 3.2(9) . . . . ?
B1 C20 B5 Cl5 -110.5(9) . . . . ?
B1 C20 B5 B4 142.0(7) . . . . ?
B1 C20 B5 B9 102.0(7) . . . . ?
B1 C20 B5 B10 39.9(6) . . . . ?
B1 B2 B3 Cl3 -143.6(9) . . . . ?
B1 B2 B3 C20 -33.1(6) . . . . ?
B1 B2 B3 B4 0.2(9) . . . . ?
B1 B2 B3 B7 101.4(7) . . . . ?
B1 B2 B3 B8 63.2(8) . . . . ?
B1 B2 B6 Cl6 110.7(9) . . . . ?
B1 B2 B6 B7 -138.5(6) . . . . ?
B1 B2 B6 B10 -37.5(6) . . . . ?
B1 B2 B6 B11 -100.9(7) . . . . ?
B1 B2 B7 Cl7 149.1(9) . . . . ?
B1 B2 B7 B3 -101.0(7) . . . . ?
B1 B2 B7 B6 37.2(6) . . . . ?
B1 B2 B7 B8 -63.1(8) . . . . ?
B1 B2 B7 B11 0.1(8) . . . . ?
B1 B5 B9 Cl9 -148.3(8) . . . . ?
B1 B5 B9 B4 100.9(7) . . . . ?
B1 B5 B9 B8 64.0(8) . . . . ?
B1 B5 B9 B10 -37.5(6) . . . . ?
B1 B5 B9 B11 0.4(9) . . . . ?
B1 B5 B10 Cl10 -111.8(9) . . . . ?
B1 B5 B10 B6 37.4(6) . . . . ?
B1 B5 B10 B9 137.7(6) . . . . ?
B1 B5 B10 B11 100.0(7) . . . . ?
B1 B6 B7 Cl7 -147.3(9) . . . . ?
B1 B6 B7 B2 -37.5(6) . . . . ?
B1 B6 B7 B3 -0.1(8) . . . . ?
B1 B6 B7 B8 63.0(8) . . . . ?
B1 B6 B7 B11 100.2(7) . . . . ?
B1 B6 B10 Cl10 111.2(9) . . . . ?
B1 B6 B10 B5 -37.8(6) . . . . ?
B1 B6 B10 B9 -101.3(7) . . . . ?
B1 B6 B10 B11 -138.4(6) . . . . ?
B1 B6 B11 Cl11 148.0(8) . . . . ?
B1 B6 B11 B7 -101.5(7) . . . . ?
B1 B6 B11 B8 -64.2(8) . . . . ?
B1 B6 B11 B9 -0.3(8) . . . . ?
B1 B6 B11 B10 36.9(6) . . . . ?
B1 B10 B11 Cl11 -147.3(8) . . . . ?
B1 B10 B11 B6 -36.8(6) . . . . ?
B1 B10 B11 B7 1.1(9) . . . . ?
B1 B10 B11 B8 64.7(8) . . . . ?
B1 B10 B11 B9 101.6(7) . . . . ?
B2 C20 B1 Cl1 -106.8(10) . . . . ?
B2 C20 B1 B5 142.7(7) . . . . ?
B2 C20 B1 B6 39.4(6) . . . . ?
B2 C20 B1 B10 102.7(7) . . . . ?
B2 C20 B3 Cl3 109.1(9) . . . . ?
B2 C20 B3 B4 -142.2(7) . . . . ?
B2 C20 B3 B7 -39.6(6) . . . . ?
B2 C20 B3 B8 -102.3(6) . . . . ?
B2 C20 B4 Cl4 144.5(8) . . . . ?
B2 C20 B4 B3 36.6(6) . . . . ?
B2 C20 B4 B5 -106.6(8) . . . . ?
B2 C20 B4 B8 -3.5(9) . . . . ?
B2 C20 B4 B9 -66.5(8) . . . . ?
B2 C20 B5 Cl5 -146.8(8) . . . . ?
B2 C20 B5 B1 -36.3(6) . . . . ?
B2 C20 B5 B4 105.6(8) . . . . ?
B2 C20 B5 B9 65.7(8) . . . . ?
B2 C20 B5 B10 3.5(9) . . . . ?
B2 B1 B5 Cl5 143.7(8) . . . . ?
B2 B1 B5 C20 32.8(6) . . . . ?
B2 B1 B5 B4 -0.8(9) . . . . ?
B2 B1 B5 B9 -63.6(8) . . . . ?
B2 B1 B5 B10 -101.2(7) . . . . ?
B2 B1 B6 Cl6 -111.0(9) . . . . ?
B2 B1 B6 B7 37.0(6) . . . . ?
B2 B1 B6 B10 137.7(6) . . . . ?
B2 B1 B6 B11 100.5(7) . . . . ?
B2 B1 B10 Cl10 -148.8(8) . . . . ?
B2 B1 B10 B5 100.3(7) . . . . ?
B2 B1 B10 B6 -37.7(6) . . . . ?
B2 B1 B10 B9 62.4(8) . . . . ?
B2 B1 B10 B11 -1.0(9) . . . . ?
B2 B3 B4 Cl4 -143.3(8) . . . . ?
B2 B3 B4 C20 -33.2(6) . . . . ?
B2 B3 B4 B5 -0.7(9) . . . . ?
B2 B3 B4 B8 100.8(7) . . . . ?
B2 B3 B4 B9 62.7(8) . . . . ?
B2 B3 B7 Cl7 111.1(9) . . . . ?
B2 B3 B7 B6 -36.9(6) . . . . ?
B2 B3 B7 B8 -137.4(6) . . . . ?
B2 B3 B7 B11 -99.4(7) . . . . ?
B2 B3 B8 Cl8 148.0(9) . . . . ?
B2 B3 B8 B4 -100.3(7) . . . . ?
B2 B3 B8 B7 38.0(6) . . . . ?
B2 B3 B8 B9 -62.8(8) . . . . ?
B2 B3 B8 B11 0.1(8) . . . . ?
B2 B6 B7 Cl7 -109.8(9) . . . . ?
B2 B6 B7 B3 37.4(6) . . . . ?
B2 B6 B7 B8 100.6(7) . . . . ?
B2 B6 B7 B11 137.7(6) . . . . ?
B2 B6 B10 Cl10 149.2(8) . . . . ?
B2 B6 B10 B1 38.1(6) . . . . ?
B2 B6 B10 B5 0.3(8) . . . . ?
B2 B6 B10 B9 -63.2(8) . . . . ?
B2 B6 B10 B11 -100.3(7) . . . . ?
B2 B6 B11 Cl11 -147.9(8) . . . . ?
B2 B6 B11 B7 -37.5(6) . . . . ?
B2 B6 B11 B8 -0.1(9) . . . . ?
B2 B6 B11 B9 63.8(8) . . . . ?
B2 B6 B11 B10 100.9(7) . . . . ?
B2 B7 B8 Cl8 -150.7(9) . . . . ?
B2 B7 B8 B3 -38.2(6) . . . . ?
B2 B7 B8 B4 -0.7(8) . . . . ?
B2 B7 B8 B9 62.4(8) . . . . ?
B2 B7 B8 B11 99.2(7) . . . . ?
B2 B7 B11 Cl11 147.9(8) . . . . ?
B2 B7 B11 B6 37.1(6) . . . . ?
B2 B7 B11 B8 -101.3(7) . . . . ?
B2 B7 B11 B9 -64.1(8) . . . . ?
B2 B7 B11 B10 -0.7(9) . . . . ?
B3 C20 B1 Cl1 -143.0(10) . . . . ?
B3 C20 B1 B2 -36.2(6) . . . . ?
B3 C20 B1 B5 106.5(8) . . . . ?
B3 C20 B1 B6 3.2(9) . . . . ?
B3 C20 B1 B10 66.5(8) . . . . ?
B3 C20 B2 Cl2 -110.4(9) . . . . ?
B3 C20 B2 B1 142.8(7) . . . . ?
B3 C20 B2 B6 103.2(7) . . . . ?
B3 C20 B2 B7 39.6(6) . . . . ?
B3 C20 B4 Cl4 107.9(9) . . . . ?
B3 C20 B4 B5 -143.1(7) . . . . ?
B3 C20 B4 B8 -40.1(6) . . . . ?
B3 C20 B4 B9 -103.1(6) . . . . ?
B3 C20 B5 Cl5 143.4(8) . . . . ?
B3 C20 B5 B1 -106.1(8) . . . . ?
B3 C20 B5 B4 35.9(6) . . . . ?
B3 C20 B5 B9 -4.0(9) . . . . ?
B3 C20 B5 B10 -66.2(8) . . . . ?
B3 B2 B6 Cl6 -148.2(8) . . . . ?
B3 B2 B6 B1 101.1(7) . . . . ?
B3 B2 B6 B7 -37.4(6) . . . . ?
B3 B2 B6 B10 63.6(8) . . . . ?
B3 B2 B6 B11 0.2(9) . . . . ?
B3 B2 B7 Cl7 -109.9(9) . . . . ?
B3 B2 B7 B6 138.2(6) . . . . ?
B3 B2 B7 B8 38.0(6) . . . . ?
B3 B2 B7 B11 101.2(7) . . . . ?
B3 B4 B5 Cl5 -144.5(8) . . . . ?
B3 B4 B5 C20 -32.8(6) . . . . ?
B3 B4 B5 B1 0.9(9) . . . . ?
B3 B4 B5 B9 101.0(7) . . . . ?
B3 B4 B5 B10 63.8(8) . . . . ?
B3 B4 B8 Cl8 112.4(10) . . . . ?
B3 B4 B8 B7 -37.2(6) . . . . ?
B3 B4 B8 B9 -137.9(6) . . . . ?
B3 B4 B8 B11 -100.4(7) . . . . ?
B3 B4 B9 Cl9 149.1(8) . . . . ?
B3 B4 B9 B5 -101.0(7) . . . . ?
B3 B4 B9 B8 37.7(6) . . . . ?
B3 B4 B9 B10 -63.7(8) . . . . ?
B3 B4 B9 B11 0.1(8) . . . . ?
B3 B7 B8 Cl8 -112.5(10) . . . . ?
B3 B7 B8 B4 37.5(6) . . . . ?
B3 B7 B8 B9 100.6(7) . . . . ?
B3 B7 B8 B11 137.4(6) . . . . ?
B3 B7 B11 Cl11 -148.7(8) . . . . ?
B3 B7 B11 B6 100.5(7) . . . . ?
B3 B7 B11 B8 -37.9(6) . . . . ?
B3 B7 B11 B9 -0.7(8) . . . . ?
B3 B7 B11 B10 62.7(8) . . . . ?
B3 B8 B9 Cl9 -147.6(8) . . . . ?
B3 B8 B9 B4 -37.8(6) . . . . ?
B3 B8 B9 B5 -0.5(9) . . . . ?
B3 B8 B9 B10 63.0(8) . . . . ?
B3 B8 B9 B11 100.0(7) . . . . ?
B3 B8 B11 Cl11 147.7(8) . . . . ?
B3 B8 B11 B6 0.0(8) . . . . ?
B3 B8 B11 B7 37.7(6) . . . . ?
B3 B8 B11 B9 -100.9(7) . . . . ?
B3 B8 B11 B10 -64.3(8) . . . . ?
B4 C20 B1 Cl1 147.6(10) . . . . ?
B4 C20 B1 B2 -105.6(7) . . . . ?
B4 C20 B1 B5 37.1(6) . . . . ?
B4 C20 B1 B6 -66.2(8) . . . . ?
B4 C20 B1 B10 -2.9(9) . . . . ?
B4 C20 B2 Cl2 -146.9(8) . . . . ?
B4 C20 B2 B1 106.3(8) . . . . ?
B4 C20 B2 B3 -36.5(6) . . . . ?
B4 C20 B2 B6 66.6(8) . . . . ?
B4 C20 B2 B7 3.1(9) . . . . ?
B4 C20 B3 Cl3 -108.8(9) . . . . ?
B4 C20 B3 B2 142.2(7) . . . . ?
B4 C20 B3 B7 102.6(7) . . . . ?
B4 C20 B3 B8 39.9(6) . . . . ?
B4 C20 B5 Cl5 107.5(9) . . . . ?
B4 C20 B5 B1 -142.0(7) . . . . ?
B4 C20 B5 B9 -39.9(6) . . . . ?
B4 C20 B5 B10 -102.1(7) . . . . ?
B4 B3 B7 Cl7 -148.8(8) . . . . ?
B4 B3 B7 B2 100.1(7) . . . . ?
B4 B3 B7 B6 63.2(8) . . . . ?
B4 B3 B7 B8 -37.2(6) . . . . ?
B4 B3 B7 B11 0.7(8) . . . . ?
B4 B3 B8 Cl8 -111.7(9) . . . . ?
B4 B3 B8 B7 138.3(6) . . . . ?
B4 B3 B8 B9 37.5(6) . . . . ?
B4 B3 B8 B11 100.4(7) . . . . ?
B4 B5 B9 Cl9 110.9(9) . . . . ?
B4 B5 B9 B8 -36.9(6) . . . . ?
B4 B5 B9 B10 -138.3(6) . . . . ?
B4 B5 B9 B11 -100.5(7) . . . . ?
B4 B5 B10 Cl10 147.5(8) . . . . ?
B4 B5 B10 B1 -100.7(7) . . . . ?
B4 B5 B10 B6 -63.3(8) . . . . ?
B4 B5 B10 B9 37.0(6) . . . . ?
B4 B5 B10 B11 -0.7(9) . . . . ?
B4 B8 B9 Cl9 -109.9(9) . . . . ?
B4 B8 B9 B5 37.3(6) . . . . ?
B4 B8 B9 B10 100.8(7) . . . . ?
B4 B8 B9 B11 137.8(6) . . . . ?
B4 B8 B11 Cl11 -148.8(8) . . . . ?
B4 B8 B11 B6 63.5(8) . . . . ?
B4 B8 B11 B7 101.2(7) . . . . ?
B4 B8 B11 B9 -37.4(6) . . . . ?
B4 B8 B11 B10 -0.8(8) . . . . ?
B4 B9 B10 Cl10 -148.7(7) . . . . ?
B4 B9 B10 B1 0.4(9) . . . . ?
B4 B9 B10 B5 -37.6(6) . . . . ?
B4 B9 B10 B6 63.4(8) . . . . ?
B4 B9 B10 B11 100.1(7) . . . . ?
B4 B9 B11 Cl11 148.0(8) . . . . ?
B4 B9 B11 B6 -64.0(8) . . . . ?
B4 B9 B11 B7 0.4(8) . . . . ?
B4 B9 B11 B8 37.4(6) . . . . ?
B4 B9 B11 B10 -101.6(7) . . . . ?
B5 C20 B1 Cl1 110.5(11) . . . . ?
B5 C20 B1 B2 -142.7(7) . . . . ?
B5 C20 B1 B6 -103.3(7) . . . . ?
B5 C20 B1 B10 -40.0(6) . . . . ?
B5 C20 B2 Cl2 143.1(8) . . . . ?
B5 C20 B2 B1 36.2(6) . . . . ?
B5 C20 B2 B3 -106.6(8) . . . . ?
B5 C20 B2 B6 -3.4(9) . . . . ?
B5 C20 B2 B7 -66.9(8) . . . . ?
B5 C20 B3 Cl3 -144.9(8) . . . . ?
B5 C20 B3 B2 106.0(8) . . . . ?
B5 C20 B3 B4 -36.1(6) . . . . ?
B5 C20 B3 B7 66.4(8) . . . . ?
B5 C20 B3 B8 3.8(9) . . . . ?
B5 C20 B4 Cl4 -108.9(9) . . . . ?
B5 C20 B4 B3 143.1(7) . . . . ?
B5 C20 B4 B8 103.0(7) . . . . ?
B5 C20 B4 B9 40.1(6) . . . . ?
B5 B1 B2 Cl2 -144.0(8) . . . . ?
B5 B1 B2 C20 -32.8(6) . . . . ?
B5 B1 B2 B3 0.4(8) . . . . ?
B5 B1 B2 B6 101.7(7) . . . . ?
B5 B1 B2 B7 63.9(8) . . . . ?
B5 B1 B6 Cl6 149.0(8) . . . . ?
B5 B1 B6 B2 -100.0(7) . . . . ?
B5 B1 B6 B7 -62.9(8) . . . . ?
B5 B1 B6 B10 37.7(6) . . . . ?
B5 B1 B6 B11 0.5(9) . . . . ?
B5 B1 B10 Cl10 110.9(9) . . . . ?
B5 B1 B10 B6 -137.9(6) . . . . ?
B5 B1 B10 B9 -37.9(6) . . . . ?
B5 B1 B10 B11 -101.3(7) . . . . ?
B5 B4 B8 Cl8 -146.8(9) . . . . ?
B5 B4 B8 B3 100.8(7) . . . . ?
B5 B4 B8 B7 63.6(8) . . . . ?
B5 B4 B8 B9 -37.0(6) . . . . ?
B5 B4 B8 B11 0.4(9) . . . . ?
B5 B4 B9 Cl9 -109.9(8) . . . . ?
B5 B4 B9 B8 138.7(6) . . . . ?
B5 B4 B9 B10 37.3(6) . . . . ?
B5 B4 B9 B11 101.0(7) . . . . ?
B5 B9 B10 Cl10 -111.1(9) . . . . ?
B5 B9 B10 B1 38.1(6) . . . . ?
B5 B9 B10 B6 101.0(7) . . . . ?
B5 B9 B10 B11 137.8(6) . . . . ?
B5 B9 B11 Cl11 -148.0(8) . . . . ?
B5 B9 B11 B6 -0.1(9) . . . . ?
B5 B9 B11 B7 64.4(8) . . . . ?
B5 B9 B11 B8 101.4(7) . . . . ?
B5 B9 B11 B10 -37.6(6) . . . . ?
B5 B10 B11 Cl11 148.9(8) . . . . ?
B5 B10 B11 B6 -100.6(7) . . . . ?
B5 B10 B11 B7 -62.7(8) . . . . ?
B5 B10 B11 B8 1.0(9) . . . . ?
B5 B10 B11 B9 37.8(6) . . . . ?
B6 B1 B2 Cl2 114.4(9) . . . . ?
B6 B1 B2 C20 -134.5(7) . . . . ?
B6 B1 B2 B3 -101.3(7) . . . . ?
B6 B1 B2 B7 -37.8(6) . . . . ?
B6 B1 B5 Cl5 -153.3(8) . . . . ?
B6 B1 B5 C20 95.8(7) . . . . ?
B6 B1 B5 B4 62.3(8) . . . . ?
B6 B1 B5 B9 -0.6(9) . . . . ?
B6 B1 B5 B10 -38.2(6) . . . . ?
B6 B1 B10 Cl10 -111.1(9) . . . . ?
B6 B1 B10 B5 137.9(6) . . . . ?
B6 B1 B10 B9 100.0(7) . . . . ?
B6 B1 B10 B11 36.7(6) . . . . ?
B6 B2 B3 Cl3 153.0(9) . . . . ?
B6 B2 B3 C20 -96.5(7) . . . . ?
B6 B2 B3 B4 -63.2(8) . . . . ?
B6 B2 B3 B7 38.0(6) . . . . ?
B6 B2 B3 B8 -0.2(8) . . . . ?
B6 B2 B7 Cl7 111.9(9) . . . . ?
B6 B2 B7 B3 -138.2(6) . . . . ?
B6 B2 B7 B8 -100.3(7) . . . . ?
B6 B2 B7 B11 -37.1(6) . . . . ?
B6 B7 B8 Cl8 146.8(9) . . . . ?
B6 B7 B8 B3 -100.7(6) . . . . ?
B6 B7 B8 B4 -63.2(8) . . . . ?
B6 B7 B8 B9 -0.1(8) . . . . ?
B6 B7 B8 B11 36.8(6) . . . . ?
B6 B7 B11 Cl11 110.8(9) . . . . ?
B6 B7 B11 B8 -138.4(6) . . . . ?
B6 B7 B11 B9 -101.2(7) . . . . ?
B6 B7 B11 B10 -37.8(6) . . . . ?
B6 B10 B11 Cl11 -110.5(9) . . . . ?
B6 B10 B11 B7 37.9(6) . . . . ?
B6 B10 B11 B8 101.6(7) . . . . ?
B6 B10 B11 B9 138.4(6) . . . . ?
B7 B2 B3 Cl3 115.0(9) . . . . ?
B7 B2 B3 C20 -134.5(7) . . . . ?
B7 B2 B3 B4 -101.2(7) . . . . ?
B7 B2 B3 B8 -38.2(6) . . . . ?
B7 B2 B6 Cl6 -110.8(9) . . . . ?
B7 B2 B6 B1 138.5(6) . . . . ?
B7 B2 B6 B10 101.0(7) . . . . ?
B7 B2 B6 B11 37.6(6) . . . . ?
B7 B3 B4 Cl4 153.5(8) . . . . ?
B7 B3 B4 C20 -96.5(7) . . . . ?
B7 B3 B4 B5 -63.9(8) . . . . ?
B7 B3 B4 B8 37.6(6) . . . . ?
B7 B3 B4 B9 -0.5(8) . . . . ?
B7 B3 B8 Cl8 110.0(9) . . . . ?
B7 B3 B8 B4 -138.3(6) . . . . ?
B7 B3 B8 B9 -100.8(7) . . . . ?
B7 B3 B8 B11 -37.8(6) . . . . ?
B7 B6 B10 Cl10 -147.7(8) . . . . ?
B7 B6 B10 B1 101.1(7) . . . . ?
B7 B6 B10 B5 63.3(8) . . . . ?
B7 B6 B10 B9 -0.2(8) . . . . ?
B7 B6 B10 B11 -37.3(6) . . . . ?
B7 B6 B11 Cl11 -110.5(9) . . . . ?
B7 B6 B11 B8 37.3(6) . . . . ?
B7 B6 B11 B9 101.2(7) . . . . ?
B7 B6 B11 B10 138.4(6) . . . . ?
B7 B8 B9 Cl9 149.3(8) . . . . ?
B7 B8 B9 B4 -100.8(7) . . . . ?
B7 B8 B9 B5 -63.5(8) . . . . ?
B7 B8 B9 B10 0.0(9) . . . . ?
B7 B8 B9 B11 36.9(6) . . . . ?
B7 B8 B11 Cl11 109.9(9) . . . . ?
B7 B8 B11 B6 -37.7(6) . . . . ?
B7 B8 B11 B9 -138.7(6) . . . . ?
B7 B8 B11 B10 -102.1(7) . . . . ?
B8 B3 B4 Cl4 115.9(9) . . . . ?
B8 B3 B4 C20 -134.0(7) . . . . ?
B8 B3 B4 B5 -101.4(7) . . . . ?
B8 B3 B4 B9 -38.1(6) . . . . ?
B8 B3 B7 Cl7 -111.6(9) . . . . ?
B8 B3 B7 B2 137.4(6) . . . . ?
B8 B3 B7 B6 100.4(7) . . . . ?
B8 B3 B7 B11 38.0(6) . . . . ?
B8 B4 B5 Cl5 151.9(8) . . . . ?
B8 B4 B5 C20 -96.4(7) . . . . ?
B8 B4 B5 B1 -62.7(8) . . . . ?
B8 B4 B5 B9 37.4(6) . . . . ?
B8 B4 B5 B10 0.2(9) . . . . ?
B8 B4 B9 Cl9 111.4(8) . . . . ?
B8 B4 B9 B5 -138.7(6) . . . . ?
B8 B4 B9 B10 -101.4(7) . . . . ?
B8 B4 B9 B11 -37.7(6) . . . . ?
B8 B7 B11 Cl11 -110.8(9) . . . . ?
B8 B7 B11 B6 138.4(6) . . . . ?
B8 B7 B11 B9 37.2(6) . . . . ?
B8 B7 B11 B10 100.6(7) . . . . ?
B8 B9 B10 Cl10 148.0(8) . . . . ?
B8 B9 B10 B1 -62.8(8) . . . . ?
B8 B9 B10 B5 -100.9(7) . . . . ?
B8 B9 B10 B6 0.1(9) . . . . ?
B8 B9 B10 B11 36.9(6) . . . . ?
B8 B9 B11 Cl11 110.6(9) . . . . ?
B8 B9 B11 B6 -101.5(7) . . . . ?
B8 B9 B11 B7 -37.0(6) . . . . ?
B8 B9 B11 B10 -139.0(6) . . . . ?
B9 B4 B5 Cl5 114.5(9) . . . . ?
B9 B4 B5 C20 -133.8(7) . . . . ?
B9 B4 B5 B1 -100.1(7) . . . . ?
B9 B4 B5 B10 -37.2(6) . . . . ?
B9 B4 B8 Cl8 -109.7(10) . . . . ?
B9 B4 B8 B3 137.9(6) . . . . ?
B9 B4 B8 B7 100.7(7) . . . . ?
B9 B4 B8 B11 37.4(6) . . . . ?
B9 B5 B10 Cl10 110.5(9) . . . . ?
B9 B5 B10 B1 -137.7(6) . . . . ?
B9 B5 B10 B6 -100.3(7) . . . . ?
B9 B5 B10 B11 -37.7(6) . . . . ?
B9 B8 B11 Cl11 -111.4(9) . . . . ?
B9 B8 B11 B6 100.9(7) . . . . ?
B9 B8 B11 B7 138.7(6) . . . . ?
B9 B8 B11 B10 36.6(6) . . . . ?
B9 B10 B11 Cl11 111.1(9) . . . . ?
B9 B10 B11 B6 -138.4(6) . . . . ?
B9 B10 B11 B7 -100.5(7) . . . . ?
B9 B10 B11 B8 -36.8(6) . . . . ?
B10 B1 B2 Cl2 152.7(8) . . . . ?
B10 B1 B2 C20 -96.2(7) . . . . ?
B10 B1 B2 B3 -63.0(8) . . . . ?
B10 B1 B2 B6 38.3(6) . . . . ?
B10 B1 B2 B7 0.5(9) . . . . ?
B10 B1 B5 Cl5 -115.0(9) . . . . ?
B10 B1 B5 C20 134.0(7) . . . . ?
B10 B1 B5 B4 100.5(7) . . . . ?
B10 B1 B5 B9 37.6(6) . . . . ?
B10 B1 B6 Cl6 111.3(9) . . . . ?
B10 B1 B6 B2 -137.7(6) . . . . ?
B10 B1 B6 B7 -100.6(7) . . . . ?
B10 B1 B6 B11 -37.2(6) . . . . ?
B10 B5 B9 Cl9 -110.8(9) . . . . ?
B10 B5 B9 B4 138.3(6) . . . . ?
B10 B5 B9 B8 101.4(7) . . . . ?
B10 B5 B9 B11 37.9(6) . . . . ?
B10 B6 B7 Cl7 149.8(8) . . . . ?
B10 B6 B7 B2 -100.4(7) . . . . ?
B10 B6 B7 B3 -63.0(8) . . . . ?
B10 B6 B7 B8 0.2(8) . . . . ?
B10 B6 B7 B11 37.3(6) . . . . ?
B10 B6 B11 Cl11 111.2(9) . . . . ?
B10 B6 B11 B7 -138.4(6) . . . . ?
B10 B6 B11 B8 -101.0(7) . . . . ?
B10 B6 B11 B9 -37.1(6) . . . . ?
B10 B9 B11 Cl11 -110.4(9) . . . . ?
B10 B9 B11 B6 37.6(6) . . . . ?
B10 B9 B11 B7 102.0(7) . . . . ?
B10 B9 B11 B8 139.0(6) . . . . ?
B11 B6 B7 Cl7 112.5(9) . . . . ?
B11 B6 B7 B2 -137.7(6) . . . . ?
B11 B6 B7 B3 -100.3(7) . . . . ?
B11 B6 B7 B8 -37.2(6) . . . . ?
B11 B6 B10 Cl10 -110.5(9) . . . . ?
B11 B6 B10 B1 138.4(7) . . . . ?
B11 B6 B10 B5 100.6(7) . . . . ?
B11 B6 B10 B9 37.1(6) . . . . ?
B11 B7 B8 Cl8 110.0(10) . . . . ?
B11 B7 B8 B3 -137.4(6) . . . . ?
B11 B7 B8 B4 -99.9(7) . . . . ?
B11 B7 B8 B9 -36.8(6) . . . . ?
B11 B8 B9 Cl9 112.4(9) . . . . ?
B11 B8 B9 B4 -137.8(6) . . . . ?
B11 B8 B9 B5 -100.5(7) . . . . ?
B11 B8 B9 B10 -37.0(6) . . . . ?
B11 B9 B10 Cl10 111.1(8) . . . . ?
B11 B9 B10 B1 -99.7(7) . . . . ?
B11 B9 B10 B5 -137.8(6) . . . . ?
B11 B9 B10 B6 -36.8(6) . . . . ?
Cl B10A B11A Cl12 -0.9(8) . . . . ?
Cl B10A B11A B6A 109.7(6) . . . . ?
Cl B10A B11A B7A 147.4(5) . . . . ?
Cl B10A B11A B8A -149.2(5) . . . . ?
Cl B10A B11A B9A -112.1(6) . . . . ?
Cl1A B1A B2A Cl2A -2.6(9) . . . . ?
Cl1A B1A B2A C20A 109.6(7) . . . . ?
Cl1A B1A B2A B3A 142.7(7) . . . . ?
Cl1A B1A B2A B6A -116.1(7) . . . . ?
Cl1A B1A B2A B7A -154.0(7) . . . . ?
Cl1A B1A B5A Cl5A 0.3(9) . . . . ?
Cl1A B1A B5A C20A -110.5(7) . . . . ?
Cl1A B1A B5A B4A -143.6(6) . . . . ?
Cl1A B1A B5A B9A 153.0(6) . . . . ?
Cl1A B1A B5A B10A 115.4(7) . . . . ?
Cl1A B1A B6A Cl6A -0.8(9) . . . . ?
Cl1A B1A B6A B2A 108.4(7) . . . . ?
Cl1A B1A B6A B7A 145.8(7) . . . . ?
Cl1A B1A B6A B10A -113.5(7) . . . . ?
Cl1A B1A B6A B11A -150.9(7) . . . . ?
Cl1A B1A B10A Cl 5.6(9) . . . . ?
Cl1A B1A B10A B5A -106.9(7) . . . . ?
Cl1A B1A B10A B6A 115.6(7) . . . . ?
Cl1A B1A B10A B9A -144.5(7) . . . . ?
Cl1A B1A B10A B11A 152.4(7) . . . . ?
Cl2A B2A B3A Cl3A 0.5(8) . . . . ?
Cl2A B2A B3A C20A 111.2(6) . . . . ?
Cl2A B2A B3A B4A 144.3(6) . . . . ?
Cl2A B2A B3A B7A -114.5(6) . . . . ?
Cl2A B2A B3A B8A -152.7(6) . . . . ?
Cl2A B2A B6A Cl6A 4.8(8) . . . . ?
Cl2A B2A B6A B1A -107.0(6) . . . . ?
Cl2A B2A B6A B7A 114.7(6) . . . . ?
Cl2A B2A B6A B10A -144.3(6) . . . . ?
Cl2A B2A B6A B11A 151.9(6) . . . . ?
Cl2A B2A B7A Cl7A -2.5(9) . . . . ?
Cl2A B2A B7A B3A 109.5(6) . . . . ?
Cl2A B2A B7A B6A -112.1(6) . . . . ?
Cl2A B2A B7A B8A 147.6(6) . . . . ?
Cl2A B2A B7A B11A -148.9(6) . . . . ?
Cl3A B3A B4A Cl4A 0.7(8) . . . . ?
Cl3A B3A B4A C20A 110.7(7) . . . . ?
Cl3A B3A B4A B5A 143.4(6) . . . . ?
Cl3A B3A B4A B8A -115.4(7) . . . . ?
Cl3A B3A B4A B9A -153.4(6) . . . . ?
Cl3A B3A B7A Cl7A 1.9(9) . . . . ?
Cl3A B3A B7A B2A -108.3(7) . . . . ?
Cl3A B3A B7A B6A -144.9(6) . . . . ?
Cl3A B3A B7A B8A 114.4(7) . . . . ?
Cl3A B3A B7A B11A 152.4(6) . . . . ?
Cl3A B3A B8A Cl8A -0.4(9) . . . . ?
Cl3A B3A B8A B4A 108.3(7) . . . . ?
Cl3A B3A B8A B7A -113.4(7) . . . . ?
Cl3A B3A B8A B9A 146.1(6) . . . . ?
Cl3A B3A B8A B11A -151.0(6) . . . . ?
Cl4A B4A B5A Cl5A -1.0(8) . . . . ?
Cl4A B4A B5A C20A 110.3(6) . . . . ?
Cl4A B4A B5A B1A 143.5(5) . . . . ?
Cl4A B4A B5A B9A -116.1(6) . . . . ?
Cl4A B4A B5A B10A -153.7(5) . . . . ?
Cl4A B4A B8A Cl8A 2.5(9) . . . . ?
Cl4A B4A B8A B3A -107.9(6) . . . . ?
Cl4A B4A B8A B7A -145.0(6) . . . . ?
Cl4A B4A B8A B9A 114.4(6) . . . . ?
Cl4A B4A B8A B11A 151.8(5) . . . . ?
Cl4A B4A B9A Cl9A -3.0(8) . . . . ?
Cl4A B4A B9A B5A 106.3(6) . . . . ?
Cl4A B4A B9A B8A -114.7(6) . . . . ?
Cl4A B4A B9A B10A 143.8(6) . . . . ?
Cl4A B4A B9A B11A -152.4(6) . . . . ?
Cl5A B5A B9A Cl9A 4.2(8) . . . . ?
Cl5A B5A B9A B4A -107.6(6) . . . . ?
Cl5A B5A B9A B8A -144.2(5) . . . . ?
Cl5A B5A B9A B10A 114.3(6) . . . . ?
Cl5A B5A B9A B11A 152.1(5) . . . . ?
Cl5A B5A B10A Cl -1.6(8) . . . . ?
Cl5A B5A B10A B1A 108.7(6) . . . . ?
Cl5A B5A B10A B6A 146.5(6) . . . . ?
Cl5A B5A B10A B9A -113.4(6) . . . . ?
Cl5A B5A B10A B11A -150.7(6) . . . . ?
Cl6A B6A B7A Cl7A -1.0(8) . . . . ?
Cl6A B6A B7A B2A 109.3(6) . . . . ?
Cl6A B6A B7A B3A 146.5(5) . . . . ?
Cl6A B6A B7A B8A -150.1(5) . . . . ?
Cl6A B6A B7A B11A -112.5(6) . . . . ?
Cl6A B6A B10A Cl 0.6(8) . . . . ?
Cl6A B6A B10A B1A -110.0(6) . . . . ?
Cl6A B6A B10A B5A -148.1(5) . . . . ?
Cl6A B6A B10A B9A 148.7(5) . . . . ?
Cl6A B6A B10A B11A 111.7(6) . . . . ?
Cl6A B6A B11A Cl12 -3.1(8) . . . . ?
Cl6A B6A B11A B7A 108.7(6) . . . . ?
Cl6A B6A B11A B8A 146.3(5) . . . . ?
Cl6A B6A B11A B9A -150.0(5) . . . . ?
Cl6A B6A B11A B10A -112.8(6) . . . . ?
Cl7A B7A B8A Cl8A 2.6(9) . . . . ?
Cl7A B7A B8A B3A 111.3(6) . . . . ?
Cl7A B7A B8A B4A 148.6(6) . . . . ?
Cl7A B7A B8A B9A -147.9(6) . . . . ?
Cl7A B7A B8A B11A -111.1(6) . . . . ?
Cl7A B7A B11A Cl12 0.9(8) . . . . ?
Cl7A B7A B11A B6A -109.4(6) . . . . ?
Cl7A B7A B11A B8A 112.6(6) . . . . ?
Cl7A B7A B11A B9A 149.7(5) . . . . ?
Cl7A B7A B11A B10A -146.9(5) . . . . ?
Cl8A B8A B9A Cl9A -2.5(8) . . . . ?
Cl8A B8A B9A B4A 108.1(6) . . . . ?
Cl8A B8A B9A B5A 145.0(6) . . . . ?
Cl8A B8A B9A B10A -151.5(5) . . . . ?
Cl8A B8A B9A B11A -114.1(6) . . . . ?
Cl8A B8A B11A Cl12 -0.8(9) . . . . ?
Cl8A B8A B11A B6A -149.6(6) . . . . ?
Cl8A B8A B11A B7A -111.6(7) . . . . ?
Cl8A B8A B11A B9A 109.8(7) . . . . ?
Cl8A B8A B11A B10A 146.7(6) . . . . ?
Cl9A B9A B10A Cl -1.9(7) . . . . ?
Cl9A B9A B10A B1A 147.6(5) . . . . ?
Cl9A B9A B10A B5A 109.7(6) . . . . ?
Cl9A B9A B10A B6A -149.3(5) . . . . ?
Cl9A B9A B10A B11A -112.4(6) . . . . ?
Cl9A B9A B11A Cl12 0.1(8) . . . . ?
Cl9A B9A B11A B6A 146.9(5) . . . . ?
Cl9A B9A B11A B7A -148.7(5) . . . . ?
Cl9A B9A B11A B8A -111.8(6) . . . . ?
Cl9A B9A B11A B10A 109.5(6) . . . . ?
C20A B1A B2A Cl2A -112.2(6) . . . . ?
C20A B1A B2A B3A 33.1(4) . . . . ?
C20A B1A B2A B6A 134.3(5) . . . . ?
C20A B1A B2A B7A 96.4(5) . . . . ?
C20A B1A B5A Cl5A 110.9(6) . . . . ?
C20A B1A B5A B4A -33.1(4) . . . . ?
C20A B1A B5A B9A -96.5(5) . . . . ?
C20A B1A B5A B10A -134.1(5) . . . . ?
C20A B1A B6A Cl6A -148.1(5) . . . . ?
C20A B1A B6A B2A -38.9(4) . . . . ?
C20A B1A B6A B7A -1.6(6) . . . . ?
C20A B1A B6A B10A 99.2(5) . . . . ?
C20A B1A B6A B11A 61.7(5) . . . . ?
C20A B1A B10A Cl 151.8(5) . . . . ?
C20A B1A B10A B5A 39.3(4) . . . . ?
C20A B1A B10A B6A -98.2(5) . . . . ?
C20A B1A B10A B9A 1.7(6) . . . . ?
C20A B1A B10A B11A -61.3(5) . . . . ?
C20A B2A B3A Cl3A -110.8(7) . . . . ?
C20A B2A B3A B4A 33.1(4) . . . . ?
C20A B2A B3A B7A 134.3(5) . . . . ?
C20A B2A B3A B8A 96.1(5) . . . . ?
C20A B2A B6A Cl6A 151.1(5) . . . . ?
C20A B2A B6A B1A 39.3(4) . . . . ?
C20A B2A B6A B7A -99.0(5) . . . . ?
C20A B2A B6A B10A 2.0(6) . . . . ?
C20A B2A B6A B11A -61.8(5) . . . . ?
C20A B2A B7A Cl7A -151.4(6) . . . . ?
C20A B2A B7A B3A -39.5(4) . . . . ?
C20A B2A B7A B6A 98.9(5) . . . . ?
C20A B2A B7A B8A -1.3(6) . . . . ?
C20A B2A B7A B11A 62.2(5) . . . . ?
C20A B3A B4A Cl4A -110.0(6) . . . . ?
C20A B3A B4A B5A 32.8(4) . . . . ?
C20A B3A B4A B8A 133.9(5) . . . . ?
C20A B3A B4A B9A 95.9(5) . . . . ?
C20A B3A B7A Cl7A 149.3(5) . . . . ?
C20A B3A B7A B2A 39.1(4) . . . . ?
C20A B3A B7A B6A 2.5(6) . . . . ?
C20A B3A B7A B8A -98.3(5) . . . . ?
C20A B3A B7A B11A -60.2(5) . . . . ?
C20A B3A B8A Cl8A -148.0(5) . . . . ?
C20A B3A B8A B4A -39.3(4) . . . . ?
C20A B3A B8A B7A 99.0(5) . . . . ?
C20A B3A B8A B9A -1.5(6) . . . . ?
C20A B3A B8A B11A 61.4(5) . . . . ?
C20A B4A B5A Cl5A -111.4(6) . . . . ?
C20A B4A B5A B1A 33.2(4) . . . . ?
C20A B4A B5A B9A 133.6(5) . . . . ?
C20A B4A B5A B10A 96.0(5) . . . . ?
C20A B4A B8A Cl8A 150.1(6) . . . . ?
C20A B4A B8A B3A 39.7(4) . . . . ?
C20A B4A B8A B7A 2.7(6) . . . . ?
C20A B4A B8A B9A -98.0(5) . . . . ?
C20A B4A B8A B11A -60.6(6) . . . . ?
C20A B4A B9A Cl9A -149.0(5) . . . . ?
C20A B4A B9A B5A -39.7(4) . . . . ?
C20A B4A B9A B8A 99.3(5) . . . . ?
C20A B4A B9A B10A -2.2(6) . . . . ?
C20A B4A B9A B11A 61.6(5) . . . . ?
C20A B5A B9A Cl9A 151.4(5) . . . . ?
C20A B5A B9A B4A 39.6(4) . . . . ?
C20A B5A B9A B8A 3.1(6) . . . . ?
C20A B5A B9A B10A -98.5(5) . . . . ?
C20A B5A B9A B11A -60.6(6) . . . . ?
C20A B5A B10A Cl -149.6(5) . . . . ?
C20A B5A B10A B1A -39.3(4) . . . . ?
C20A B5A B10A B6A -1.5(6) . . . . ?
C20A B5A B10A B9A 98.6(5) . . . . ?
C20A B5A B10A B11A 61.2(5) . . . . ?
B1A C20A B2A Cl2A 106.9(6) . . . . ?
B1A C20A B2A B3A -142.9(5) . . . . ?
B1A C20A B2A B6A -39.8(4) . . . . ?
B1A C20A B2A B7A -103.2(5) . . . . ?
B1A C20A B3A Cl3A 144.8(6) . . . . ?
B1A C20A B3A B2A 36.2(4) . . . . ?
B1A C20A B3A B4A -106.1(5) . . . . ?
B1A C20A B3A B7A -3.7(6) . . . . ?
B1A C20A B3A B8A -66.2(6) . . . . ?
B1A C20A B4A Cl4A -144.3(5) . . . . ?
B1A C20A B4A B3A 106.4(5) . . . . ?
B1A C20A B4A B5A -36.6(4) . . . . ?
B1A C20A B4A B8A 66.2(6) . . . . ?
B1A C20A B4A B9A 3.6(6) . . . . ?
B1A C20A B5A Cl5A -109.7(6) . . . . ?
B1A C20A B5A B4A 142.4(5) . . . . ?
B1A C20A B5A B9A 102.0(5) . . . . ?
B1A C20A B5A B10A 39.6(4) . . . . ?
B1A B2A B3A Cl3A -143.7(6) . . . . ?
B1A B2A B3A C20A -33.0(4) . . . . ?
B1A B2A B3A B4A 0.1(6) . . . . ?
B1A B2A B3A B7A 101.3(5) . . . . ?
B1A B2A B3A B8A 63.1(6) . . . . ?
B1A B2A B6A Cl6A 111.8(6) . . . . ?
B1A B2A B6A B7A -138.3(4) . . . . ?
B1A B2A B6A B10A -37.3(4) . . . . ?
B1A B2A B6A B11A -101.1(5) . . . . ?
B1A B2A B7A Cl7A 147.0(6) . . . . ?
B1A B2A B7A B3A -101.1(5) . . . . ?
B1A B2A B7A B6A 37.3(4) . . . . ?
B1A B2A B7A B8A -62.9(6) . . . . ?
B1A B2A B7A B11A 0.5(6) . . . . ?
B1A B5A B9A Cl9A -147.3(5) . . . . ?
B1A B5A B9A B4A 100.9(5) . . . . ?
B1A B5A B9A B8A 64.3(6) . . . . ?
B1A B5A B9A B10A -37.2(4) . . . . ?
B1A B5A B9A B11A 0.6(6) . . . . ?
B1A B5A B10A Cl -110.3(6) . . . . ?
B1A B5A B10A B6A 37.8(4) . . . . ?
B1A B5A B10A B9A 137.9(4) . . . . ?
B1A B5A B10A B11A 100.5(5) . . . . ?
B1A B6A B7A Cl7A -148.0(5) . . . . ?
B1A B6A B7A B2A -37.7(4) . . . . ?
B1A B6A B7A B3A -0.6(6) . . . . ?
B1A B6A B7A B8A 62.9(5) . . . . ?
B1A B6A B7A B11A 100.5(5) . . . . ?
B1A B6A B10A Cl 110.6(6) . . . . ?
B1A B6A B10A B5A -38.2(4) . . . . ?
B1A B6A B10A B9A -101.3(5) . . . . ?
B1A B6A B10A B11A -138.4(4) . . . . ?
B1A B6A B11A Cl12 146.7(5) . . . . ?
B1A B6A B11A B7A -101.5(5) . . . . ?
B1A B6A B11A B8A -63.9(5) . . . . ?
B1A B6A B11A B9A -0.2(6) . . . . ?
B1A B6A B11A B10A 37.0(4) . . . . ?
B1A B10A B11A Cl12 -147.6(5) . . . . ?
B1A B10A B11A B6A -37.0(4) . . . . ?
B1A B10A B11A B7A 0.7(6) . . . . ?
B1A B10A B11A B8A 64.2(6) . . . . ?
B1A B10A B11A B9A 101.3(5) . . . . ?
B2A C20A B1A Cl1A -109.8(7) . . . . ?
B2A C20A B1A B5A 142.5(5) . . . . ?
B2A C20A B1A B6A 39.5(4) . . . . ?
B2A C20A B1A B10A 102.5(5) . . . . ?
B2A C20A B3A Cl3A 108.5(6) . . . . ?
B2A C20A B3A B4A -142.4(5) . . . . ?
B2A C20A B3A B7A -40.0(4) . . . . ?
B2A C20A B3A B8A -102.4(5) . . . . ?
B2A C20A B4A Cl4A 145.7(5) . . . . ?
B2A C20A B4A B3A 36.5(4) . . . . ?
B2A C20A B4A B5A -106.5(5) . . . . ?
B2A C20A B4A B8A -3.8(6) . . . . ?
B2A C20A B4A B9A -66.4(6) . . . . ?
B2A C20A B5A Cl5A -146.3(5) . . . . ?
B2A C20A B5A B1A -36.6(4) . . . . ?
B2A C20A B5A B4A 105.8(5) . . . . ?
B2A C20A B5A B9A 65.4(6) . . . . ?
B2A C20A B5A B10A 3.0(6) . . . . ?
B2A B1A B5A Cl5A 143.8(5) . . . . ?
B2A B1A B5A C20A 32.9(4) . . . . ?
B2A B1A B5A B4A -0.2(6) . . . . ?
B2A B1A B5A B9A -63.6(6) . . . . ?
B2A B1A B5A B10A -101.2(5) . . . . ?
B2A B1A B6A Cl6A -109.2(6) . . . . ?
B2A B1A B6A B7A 37.3(4) . . . . ?
B2A B1A B6A B10A 138.1(4) . . . . ?
B2A B1A B6A B11A 100.7(5) . . . . ?
B2A B1A B10A Cl -147.3(5) . . . . ?
B2A B1A B10A B5A 100.3(5) . . . . ?
B2A B1A B10A B6A -37.3(4) . . . . ?
B2A B1A B10A B9A 62.7(5) . . . . ?
B2A B1A B10A B11A -0.4(6) . . . . ?
B2A B3A B4A Cl4A -143.0(5) . . . . ?
B2A B3A B4A C20A -33.0(4) . . . . ?
B2A B3A B4A B5A -0.3(6) . . . . ?
B2A B3A B4A B8A 100.9(5) . . . . ?
B2A B3A B4A B9A 62.9(6) . . . . ?
B2A B3A B7A Cl7A 110.2(6) . . . . ?
B2A B3A B7A B6A -36.6(4) . . . . ?
B2A B3A B7A B8A -137.3(4) . . . . ?
B2A B3A B7A B11A -99.3(5) . . . . ?
B2A B3A B8A Cl8A 151.1(5) . . . . ?
B2A B3A B8A B4A -100.2(5) . . . . ?
B2A B3A B8A B7A 38.2(4) . . . . ?
B2A B3A B8A B9A -62.4(6) . . . . ?
B2A B3A B8A B11A 0.5(6) . . . . ?
B2A B6A B7A Cl7A -110.3(6) . . . . ?
B2A B6A B7A B3A 37.2(4) . . . . ?
B2A B6A B7A B8A 100.6(5) . . . . ?
B2A B6A B7A B11A 138.2(4) . . . . ?
B2A B6A B10A Cl 148.4(5) . . . . ?
B2A B6A B10A B1A 37.8(4) . . . . ?
B2A B6A B10A B5A -0.3(6) . . . . ?
B2A B6A B10A B9A -63.5(5) . . . . ?
B2A B6A B10A B11A -100.5(5) . . . . ?
B2A B6A B11A Cl12 -149.1(5) . . . . ?
B2A B6A B11A B7A -37.3(4) . . . . ?
B2A B6A B11A B8A 0.3(6) . . . . ?
B2A B6A B11A B9A 64.0(5) . . . . ?
B2A B6A B11A B10A 101.2(5) . . . . ?
B2A B7A B8A Cl8A -146.8(6) . . . . ?
B2A B7A B8A B3A -38.2(4) . . . . ?
B2A B7A B8A B4A -0.8(6) . . . . ?
B2A B7A B8A B9A 62.6(5) . . . . ?
B2A B7A B8A B11A 99.4(5) . . . . ?
B2A B7A B11A Cl12 147.0(5) . . . . ?
B2A B7A B11A B6A 36.6(4) . . . . ?
B2A B7A B11A B8A -101.4(5) . . . . ?
B2A B7A B11A B9A -64.3(5) . . . . ?
B2A B7A B11A B10A -0.8(6) . . . . ?
B3A C20A B1A Cl1A -145.9(7) . . . . ?
B3A C20A B1A B2A -36.1(4) . . . . ?
B3A C20A B1A B5A 106.4(5) . . . . ?
B3A C20A B1A B6A 3.4(6) . . . . ?
B3A C20A B1A B10A 66.4(6) . . . . ?
B3A C20A B2A Cl2A -110.2(6) . . . . ?
B3A C20A B2A B1A 142.9(5) . . . . ?
B3A C20A B2A B6A 103.2(5) . . . . ?
B3A C20A B2A B7A 39.7(4) . . . . ?
B3A C20A B4A Cl4A 109.2(6) . . . . ?
B3A C20A B4A B5A -143.0(5) . . . . ?
B3A C20A B4A B8A -40.2(4) . . . . ?
B3A C20A B4A B9A -102.9(5) . . . . ?
B3A C20A B5A Cl5A 143.9(5) . . . . ?
B3A C20A B5A B1A -106.4(5) . . . . ?
B3A C20A B5A B4A 36.0(4) . . . . ?
B3A C20A B5A B9A -4.4(6) . . . . ?
B3A C20A B5A B10A -66.8(6) . . . . ?
B3A B2A B6A Cl6A -147.0(5) . . . . ?
B3A B2A B6A B1A 101.2(5) . . . . ?
B3A B2A B6A B7A -37.2(4) . . . . ?
B3A B2A B6A B10A 63.9(6) . . . . ?
B3A B2A B6A B11A 0.0(6) . . . . ?
B3A B2A B7A Cl7A -112.0(6) . . . . ?
B3A B2A B7A B6A 138.4(4) . . . . ?
B3A B2A B7A B8A 38.1(4) . . . . ?
B3A B2A B7A B11A 101.6(5) . . . . ?
B3A B4A B5A Cl5A -144.2(5) . . . . ?
B3A B4A B5A C20A -32.9(4) . . . . ?
B3A B4A B5A B1A 0.3(6) . . . . ?
B3A B4A B5A B9A 100.7(5) . . . . ?
B3A B4A B5A B10A 63.1(6) . . . . ?
B3A B4A B8A Cl8A 110.4(6) . . . . ?
B3A B4A B8A B7A -37.0(4) . . . . ?
B3A B4A B8A B9A -137.7(5) . . . . ?
B3A B4A B8A B11A -100.3(5) . . . . ?
B3A B4A B9A Cl9A 149.5(5) . . . . ?
B3A B4A B9A B5A -101.1(5) . . . . ?
B3A B4A B9A B8A 37.8(4) . . . . ?
B3A B4A B9A B10A -63.7(5) . . . . ?
B3A B4A B9A B11A 0.1(6) . . . . ?
B3A B7A B8A Cl8A -108.6(7) . . . . ?
B3A B7A B8A B4A 37.3(4) . . . . ?
B3A B7A B8A B9A 100.8(5) . . . . ?
B3A B7A B8A B11A 137.6(4) . . . . ?
B3A B7A B11A Cl12 -149.6(5) . . . . ?
B3A B7A B11A B6A 100.0(5) . . . . ?
B3A B7A B11A B8A -38.0(4) . . . . ?
B3A B7A B11A B9A -0.9(6) . . . . ?
B3A B7A B11A B10A 62.6(6) . . . . ?
B3A B8A B9A Cl9A -148.5(5) . . . . ?
B3A B8A B9A B4A -37.9(4) . . . . ?
B3A B8A B9A B5A -1.0(6) . . . . ?
B3A B8A B9A B10A 62.6(6) . . . . ?
B3A B8A B9A B11A 99.9(5) . . . . ?
B3A B8A B11A Cl12 148.3(5) . . . . ?
B3A B8A B11A B6A -0.5(6) . . . . ?
B3A B8A B11A B7A 37.5(4) . . . . ?
B3A B8A B11A B9A -101.1(5) . . . . ?
B3A B8A B11A B10A -64.2(5) . . . . ?
B4A C20A B1A Cl1A 144.3(7) . . . . ?
B4A C20A B1A B2A -105.9(5) . . . . ?
B4A C20A B1A B5A 36.7(4) . . . . ?
B4A C20A B1A B6A -66.4(6) . . . . ?
B4A C20A B1A B10A -3.4(6) . . . . ?
B4A C20A B2A Cl2A -146.6(6) . . . . ?
B4A C20A B2A B1A 106.5(5) . . . . ?
B4A C20A B2A B3A -36.5(5) . . . . ?
B4A C20A B2A B6A 66.7(6) . . . . ?
B4A C20A B2A B7A 3.2(6) . . . . ?
B4A C20A B3A Cl3A -109.1(6) . . . . ?
B4A C20A B3A B2A 142.4(5) . . . . ?
B4A C20A B3A B7A 102.4(5) . . . . ?
B4A C20A B3A B8A 39.9(4) . . . . ?
B4A C20A B5A Cl5A 107.9(6) . . . . ?
B4A C20A B5A B1A -142.4(5) . . . . ?
B4A C20A B5A B9A -40.4(4) . . . . ?
B4A C20A B5A B10A -102.8(4) . . . . ?
B4A B3A B7A Cl7A -149.5(5) . . . . ?
B4A B3A B7A B2A 100.2(5) . . . . ?
B4A B3A B7A B6A 63.6(6) . . . . ?
B4A B3A B7A B8A -37.1(4) . . . . ?
B4A B3A B7A B11A 0.9(6) . . . . ?
B4A B3A B8A Cl8A -108.7(6) . . . . ?
B4A B3A B8A B7A 138.4(4) . . . . ?
B4A B3A B8A B9A 37.8(4) . . . . ?
B4A B3A B8A B11A 100.7(5) . . . . ?
B4A B5A B9A Cl9A 111.8(6) . . . . ?
B4A B5A B9A B8A -36.6(4) . . . . ?
B4A B5A B9A B10A -138.1(4) . . . . ?
B4A B5A B9A B11A -100.3(5) . . . . ?
B4A B5A B10A Cl 149.3(5) . . . . ?
B4A B5A B10A B1A -100.4(5) . . . . ?
B4A B5A B10A B6A -62.6(6) . . . . ?
B4A B5A B10A B9A 37.5(4) . . . . ?
B4A B5A B10A B11A 0.2(6) . . . . ?
B4A B8A B9A Cl9A -110.6(6) . . . . ?
B4A B8A B9A B5A 36.9(4) . . . . ?
B4A B8A B9A B10A 100.4(5) . . . . ?
B4A B8A B9A B11A 137.8(5) . . . . ?
B4A B8A B11A Cl12 -148.2(5) . . . . ?
B4A B8A B11A B6A 63.0(6) . . . . ?
B4A B8A B11A B7A 101.0(5) . . . . ?
B4A B8A B11A B9A -37.6(4) . . . . ?
B4A B8A B11A B10A -0.7(6) . . . . ?
B4A B9A B10A Cl -149.2(5) . . . . ?
B4A B9A B10A B1A 0.3(6) . . . . ?
B4A B9A B10A B5A -37.6(4) . . . . ?
B4A B9A B10A B6A 63.4(5) . . . . ?
B4A B9A B10A B11A 100.3(5) . . . . ?
B4A B9A B11A Cl12 149.3(5) . . . . ?
B4A B9A B11A B6A -63.9(5) . . . . ?
B4A B9A B11A B7A 0.4(6) . . . . ?
B4A B9A B11A B8A 37.4(4) . . . . ?
B4A B9A B11A B10A -101.3(5) . . . . ?
B5A C20A B1A Cl1A 107.6(7) . . . . ?
B5A C20A B1A B2A -142.5(5) . . . . ?
B5A C20A B1A B6A -103.0(5) . . . . ?
B5A C20A B1A B10A -40.1(4) . . . . ?
B5A C20A B2A Cl2A 143.4(6) . . . . ?
B5A C20A B2A B1A 36.5(4) . . . . ?
B5A C20A B2A B3A -106.4(5) . . . . ?
B5A C20A B2A B6A -3.3(6) . . . . ?
B5A C20A B2A B7A -66.7(6) . . . . ?
B5A C20A B3A Cl3A -145.2(6) . . . . ?
B5A C20A B3A B2A 106.2(5) . . . . ?
B5A C20A B3A B4A -36.2(4) . . . . ?
B5A C20A B3A B7A 66.2(6) . . . . ?
B5A C20A B3A B8A 3.8(6) . . . . ?
B5A C20A B4A Cl4A -107.7(6) . . . . ?
B5A C20A B4A B3A 143.0(5) . . . . ?
B5A C20A B4A B8A 102.8(5) . . . . ?
B5A C20A B4A B9A 40.1(4) . . . . ?
B5A B1A B2A Cl2A -145.2(5) . . . . ?
B5A B1A B2A C20A -33.0(4) . . . . ?
B5A B1A B2A B3A 0.0(6) . . . . ?
B5A B1A B2A B6A 101.3(5) . . . . ?
B5A B1A B2A B7A 63.3(6) . . . . ?
B5A B1A B6A Cl6A 150.8(5) . . . . ?
B5A B1A B6A B2A -100.1(5) . . . . ?
B5A B1A B6A B7A -62.7(6) . . . . ?
B5A B1A B6A B10A 38.0(4) . . . . ?
B5A B1A B6A B11A 0.6(6) . . . . ?
B5A B1A B10A Cl 112.4(5) . . . . ?
B5A B1A B10A B6A -137.5(4) . . . . ?
B5A B1A B10A B9A -37.6(4) . . . . ?
B5A B1A B10A B11A -100.7(5) . . . . ?
B5A B4A B8A Cl8A -148.6(6) . . . . ?
B5A B4A B8A B3A 101.1(5) . . . . ?
B5A B4A B8A B7A 64.0(6) . . . . ?
B5A B4A B8A B9A -36.6(4) . . . . ?
B5A B4A B8A B11A 0.8(6) . . . . ?
B5A B4A B9A Cl9A -109.4(6) . . . . ?
B5A B4A B9A B8A 139.0(5) . . . . ?
B5A B4A B9A B10A 37.4(4) . . . . ?
B5A B4A B9A B11A 101.3(5) . . . . ?
B5A B9A B10A Cl -111.6(6) . . . . ?
B5A B9A B10A B1A 37.9(4) . . . . ?
B5A B9A B10A B6A 101.0(5) . . . . ?
B5A B9A B10A B11A 137.9(4) . . . . ?
B5A B9A B11A Cl12 -147.0(5) . . . . ?
B5A B9A B11A B6A -0.2(6) . . . . ?
B5A B9A B11A B7A 64.1(6) . . . . ?
B5A B9A B11A B8A 101.1(5) . . . . ?
B5A B9A B11A B10A -37.6(4) . . . . ?
B5A B10A B11A Cl12 148.6(5) . . . . ?
B5A B10A B11A B6A -100.8(5) . . . . ?
B5A B10A B11A B7A -63.1(6) . . . . ?
B5A B10A B11A B8A 0.3(6) . . . . ?
B5A B10A B11A B9A 37.4(4) . . . . ?
B6A B1A B2A Cl2A 113.5(6) . . . . ?
B6A B1A B2A C20A -134.3(5) . . . . ?
B6A B1A B2A B3A -101.2(5) . . . . ?
B6A B1A B2A B7A -37.9(4) . . . . ?
B6A B1A B5A Cl5A -153.4(5) . . . . ?
B6A B1A B5A C20A 95.7(5) . . . . ?
B6A B1A B5A B4A 62.7(6) . . . . ?
B6A B1A B5A B9A -0.7(6) . . . . ?
B6A B1A B5A B10A -38.3(4) . . . . ?
B6A B1A B10A Cl -110.0(5) . . . . ?
B6A B1A B10A B5A 137.5(4) . . . . ?
B6A B1A B10A B9A 99.9(5) . . . . ?
B6A B1A B10A B11A 36.9(4) . . . . ?
B6A B2A B3A Cl3A 152.8(6) . . . . ?
B6A B2A B3A C20A -96.4(5) . . . . ?
B6A B2A B3A B4A -63.3(6) . . . . ?
B6A B2A B3A B7A 37.9(4) . . . . ?
B6A B2A B3A B8A -0.3(6) . . . . ?
B6A B2A B7A Cl7A 109.6(6) . . . . ?
B6A B2A B7A B3A -138.4(4) . . . . ?
B6A B2A B7A B8A -100.3(5) . . . . ?
B6A B2A B7A B11A -36.8(4) . . . . ?
B6A B7A B8A Cl8A 150.9(6) . . . . ?
B6A B7A B8A B3A -100.4(5) . . . . ?
B6A B7A B8A B4A -63.1(5) . . . . ?
B6A B7A B8A B9A 0.4(6) . . . . ?
B6A B7A B8A B11A 37.2(4) . . . . ?
B6A B7A B11A Cl12 110.4(6) . . . . ?
B6A B7A B11A B8A -138.0(4) . . . . ?
B6A B7A B11A B9A -100.9(5) . . . . ?
B6A B7A B11A B10A -37.4(4) . . . . ?
B6A B10A B11A Cl12 -110.6(6) . . . . ?
B6A B10A B11A B7A 37.7(4) . . . . ?
B6A B10A B11A B8A 101.2(5) . . . . ?
B6A B10A B11A B9A 138.3(4) . . . . ?
B7A B2A B3A Cl3A 115.0(7) . . . . ?
B7A B2A B3A C20A -134.3(5) . . . . ?
B7A B2A B3A B4A -101.2(5) . . . . ?
B7A B2A B3A B8A -38.2(4) . . . . ?
B7A B2A B6A Cl6A -109.8(6) . . . . ?
B7A B2A B6A B1A 138.3(4) . . . . ?
B7A B2A B6A B10A 101.1(5) . . . . ?
B7A B2A B6A B11A 37.2(4) . . . . ?
B7A B3A B4A Cl4A 153.5(5) . . . . ?
B7A B3A B4A C20A -96.6(5) . . . . ?
B7A B3A B4A B5A -63.8(6) . . . . ?
B7A B3A B4A B8A 37.3(4) . . . . ?
B7A B3A B4A B9A -0.7(6) . . . . ?
B7A B3A B8A Cl8A 112.9(6) . . . . ?
B7A B3A B8A B4A -138.4(4) . . . . ?
B7A B3A B8A B9A -100.6(5) . . . . ?
B7A B3A B8A B11A -37.7(4) . . . . ?
B7A B6A B10A Cl -148.2(5) . . . . ?
B7A B6A B10A B1A 101.2(5) . . . . ?
B7A B6A B10A B5A 63.1(5) . . . . ?
B7A B6A B10A B9A -0.1(6) . . . . ?
B7A B6A B10A B11A -37.1(4) . . . . ?
B7A B6A B11A Cl12 -111.8(6) . . . . ?
B7A B6A B11A B8A 37.5(4) . . . . ?
B7A B6A B11A B9A 101.2(5) . . . . ?
B7A B6A B11A B10A 138.5(4) . . . . ?
B7A B8A B9A Cl9A 148.5(5) . . . . ?
B7A B8A B9A B4A -100.9(5) . . . . ?
B7A B8A B9A B5A -64.0(6) . . . . ?
B7A B8A B9A B10A -0.4(6) . . . . ?
B7A B8A B9A B11A 36.9(4) . . . . ?
B7A B8A B11A Cl12 110.8(6) . . . . ?
B7A B8A B11A B6A -38.0(4) . . . . ?
B7A B8A B11A B9A -138.6(4) . . . . ?
B7A B8A B11A B10A -101.7(5) . . . . ?
B8A B3A B4A Cl4A 116.1(6) . . . . ?
B8A B3A B4A C20A -133.9(5) . . . . ?
B8A B3A B4A B5A -101.1(5) . . . . ?
B8A B3A B4A B9A -38.0(4) . . . . ?
B8A B3A B7A Cl7A -112.4(6) . . . . ?
B8A B3A B7A B2A 137.3(4) . . . . ?
B8A B3A B7A B6A 100.7(5) . . . . ?
B8A B3A B7A B11A 38.0(4) . . . . ?
B8A B4A B5A Cl5A 152.1(5) . . . . ?
B8A B4A B5A C20A -96.6(5) . . . . ?
B8A B4A B5A B1A -63.4(6) . . . . ?
B8A B4A B5A B9A 37.0(4) . . . . ?
B8A B4A B5A B10A -0.6(6) . . . . ?
B8A B4A B9A Cl9A 111.7(6) . . . . ?
B8A B4A B9A B5A -139.0(5) . . . . ?
B8A B4A B9A B10A -101.5(5) . . . . ?
B8A B4A B9A B11A -37.7(4) . . . . ?
B8A B7A B11A Cl12 -111.6(6) . . . . ?
B8A B7A B11A B6A 138.0(4) . . . . ?
B8A B7A B11A B9A 37.1(4) . . . . ?
B8A B7A B11A B10A 100.6(5) . . . . ?
B8A B9A B10A Cl 147.7(5) . . . . ?
B8A B9A B10A B1A -62.8(6) . . . . ?
B8A B9A B10A B5A -100.7(5) . . . . ?
B8A B9A B10A B6A 0.3(6) . . . . ?
B8A B9A B10A B11A 37.2(4) . . . . ?
B8A B9A B11A Cl12 111.9(6) . . . . ?
B8A B9A B11A B6A -101.3(5) . . . . ?
B8A B9A B11A B7A -36.9(4) . . . . ?
B8A B9A B11A B10A -138.7(4) . . . . ?
B9A B4A B5A Cl5A 115.1(6) . . . . ?
B9A B4A B5A C20A -133.6(5) . . . . ?
B9A B4A B5A B1A -100.4(5) . . . . ?
B9A B4A B5A B10A -37.6(4) . . . . ?
B9A B4A B8A Cl8A -111.9(7) . . . . ?
B9A B4A B8A B3A 137.7(5) . . . . ?
B9A B4A B8A B7A 100.7(5) . . . . ?
B9A B4A B8A B11A 37.4(4) . . . . ?
B9A B5A B10A Cl 111.8(6) . . . . ?
B9A B5A B10A B1A -137.9(4) . . . . ?
B9A B5A B10A B6A -100.1(5) . . . . ?
B9A B5A B10A B11A -37.4(4) . . . . ?
B9A B8A B11A Cl12 -110.6(6) . . . . ?
B9A B8A B11A B6A 100.6(5) . . . . ?
B9A B8A B11A B7A 138.6(4) . . . . ?
B9A B8A B11A B10A 36.9(4) . . . . ?
B9A B10A B11A Cl12 111.1(6) . . . . ?
B9A B10A B11A B6A -138.3(4) . . . . ?
B9A B10A B11A B7A -100.5(5) . . . . ?
B9A B10A B11A B8A -37.1(4) . . . . ?
B10A B1A B2A Cl2A 151.4(5) . . . . ?
B10A B1A B2A C20A -96.4(5) . . . . ?
B10A B1A B2A B3A -63.4(6) . . . . ?
B10A B1A B2A B6A 37.8(4) . . . . ?
B10A B1A B2A B7A -0.1(6) . . . . ?
B10A B1A B5A Cl5A -115.0(6) . . . . ?
B10A B1A B5A C20A 134.1(5) . . . . ?
B10A B1A B5A B4A 101.0(5) . . . . ?
B10A B1A B5A B9A 37.6(4) . . . . ?
B10A B1A B6A Cl6A 112.7(6) . . . . ?
B10A B1A B6A B2A -138.1(4) . . . . ?
B10A B1A B6A B7A -100.7(5) . . . . ?
B10A B1A B6A B11A -37.4(4) . . . . ?
B10A B5A B9A Cl9A -110.1(6) . . . . ?
B10A B5A B9A B4A 138.1(4) . . . . ?
B10A B5A B9A B8A 101.6(5) . . . . ?
B10A B5A B9A B11A 37.8(4) . . . . ?
B10A B6A B7A Cl7A 148.9(5) . . . . ?
B10A B6A B7A B2A -100.8(5) . . . . ?
B10A B6A B7A B3A -63.6(5) . . . . ?
B10A B6A B7A B8A -0.2(6) . . . . ?
B10A B6A B7A B11A 37.4(4) . . . . ?
B10A B6A B11A Cl12 109.7(6) . . . . ?
B10A B6A B11A B7A -138.5(4) . . . . ?
B10A B6A B11A B8A -100.9(5) . . . . ?
B10A B6A B11A B9A -37.2(4) . . . . ?
B10A B9A B11A Cl12 -109.4(6) . . . . ?
B10A B9A B11A B6A 37.4(4) . . . . ?
B10A B9A B11A B7A 101.7(5) . . . . ?
B10A B9A B11A B8A 138.7(4) . . . . ?
B11A B6A B7A Cl7A 111.5(6) . . . . ?
B11A B6A B7A B2A -138.2(4) . . . . ?
B11A B6A B7A B3A -101.0(5) . . . . ?
B11A B6A B7A B8A -37.6(4) . . . . ?
B11A B6A B10A Cl -111.1(6) . . . . ?
B11A B6A B10A B1A 138.4(4) . . . . ?
B11A B6A B10A B5A 100.2(5) . . . . ?
B11A B6A B10A B9A 37.1(4) . . . . ?
B11A B7A B8A Cl8A 113.8(7) . . . . ?
B11A B7A B8A B3A -137.6(4) . . . . ?
B11A B7A B8A B4A -100.3(5) . . . . ?
B11A B7A B8A B9A -36.8(4) . . . . ?
B11A B8A B9A Cl9A 111.6(6) . . . . ?
B11A B8A B9A B4A -137.8(5) . . . . ?
B11A B8A B9A B5A -100.9(5) . . . . ?
B11A B8A B9A B10A -37.3(4) . . . . ?
B11A B9A B10A Cl 110.5(6) . . . . ?
B11A B9A B10A B1A -100.0(5) . . . . ?
B11A B9A B10A B5A -137.9(4) . . . . ?
B11A B9A B10A B6A -36.9(4) . . . . ?
